data_4126572
loop_
_publ_author_name
'Lamouroux, Arthur'
'Sebaoun, Laure'
'Wicher, Barbara'
'Kauffmann, Brice'
'Ferrand, Yann'
'Maurizot, Victor'
'Huc, Ivan'

_publ_section_title
;
 Controlling Dipole Orientation through Curvature: Aromatic Foldamer Bent
 \b-Sheets and Helix-Sheet-Helix Architectures.
;
_journal_name_full 'Journal of the American Chemical Society'
_journal_paper_doi 10.1021/jacs.7b07961
_journal_year 2017
_chemical_formula_moiety 'C250 H243 N52 O42, 2(C H2 Cl2)'
_chemical_formula_sum 'C252 H247 Cl4 N52 O42'
_chemical_formula_weight 4817.80
_space_group_crystal_system triclinic
_space_group_IT_number 2
_space_group_name_Hall '-P 1'
_space_group_name_H-M_alt 'P -1'
_symmetry_space_group_name_Hall '-P 1'
_symmetry_space_group_name_H-M 'P -1'
_audit_creation_method SHELXL-2016/4
_cell_angle_alpha 78.56(3)
_cell_angle_beta 70.79(2)
_cell_angle_gamma 73.22(3)
_cell_formula_units_Z 2
_cell_length_a 22.929(4)
_cell_length_b 24.789(9)
_cell_length_c 30.006(9)
_cell_measurement_reflns_used 4123
_cell_measurement_temperature 150(2)
_cell_measurement_theta_max 61.1
_cell_measurement_theta_min 19.6
_cell_volume 15319(8)
_computing_cell_refinement
;
CrystalClear-SM Expert 2.1 b32 (Rigaku, 2014)
;
_computing_data_collection
;
CrystalClear-SM Expert 2.1 b32 (Rigaku, 2014)
;
_computing_data_reduction
;
CrystalClear-SM Expert 2.1 b32 (Rigaku, 2014)
;
_computing_publication_material 'SHELXL-2014/7 (Sheldrick, 2014)'
_computing_structure_refinement 'SHELXL-2014/7 (Sheldrick, 2014)'
_computing_structure_solution 'SHELXT-2014/7 (Sheldrick, 2014)'
_diffrn_ambient_temperature 150(2)
_diffrn_detector_area_resol_mean 5.8140
_diffrn_measured_fraction_theta_full 0.964
_diffrn_measured_fraction_theta_max 0.964
_diffrn_measurement_device_type 'partial chi'
_diffrn_measurement_method \w-scans
_diffrn_radiation_type CuK\a
_diffrn_radiation_wavelength 1.54178
_diffrn_reflns_av_R_equivalents 0.3020
_diffrn_reflns_av_unetI/netI 0.2381
_diffrn_reflns_Laue_measured_fraction_full 0.964
_diffrn_reflns_Laue_measured_fraction_max 0.964
_diffrn_reflns_limit_h_max 19
_diffrn_reflns_limit_h_min -18
_diffrn_reflns_limit_k_max 21
_diffrn_reflns_limit_k_min -21
_diffrn_reflns_limit_l_max 26
_diffrn_reflns_limit_l_min -26
_diffrn_reflns_number 71405
_diffrn_reflns_point_group_measured_fraction_full 0.964
_diffrn_reflns_point_group_measured_fraction_max 0.964
_diffrn_reflns_theta_full 42.093
_diffrn_reflns_theta_max 42.093
_diffrn_reflns_theta_min 1.569
_diffrn_source 'Rigaku MM007 rotating anode'
_exptl_absorpt_coefficient_mu 0.908
_exptl_absorpt_correction_T_max 1.000
_exptl_absorpt_correction_T_min 0.079
_exptl_absorpt_correction_type multi-scan
_exptl_absorpt_process_details 'CrystalClear-SM Expert 2.1 b32 (Rigaku, 2014)'
_exptl_crystal_colour yellow
_exptl_crystal_density_diffrn 1.044
_exptl_crystal_description prism
_exptl_crystal_F_000 5054
_exptl_crystal_size_max 0.200
_exptl_crystal_size_mid 0.020
_exptl_crystal_size_min 0.010
_refine_diff_density_max 1.102
_refine_diff_density_min -0.640
_refine_diff_density_rms 0.180
_refine_ls_extinction_method none
_refine_ls_goodness_of_fit_ref 1.226
_refine_ls_hydrogen_treatment undef
_refine_ls_matrix_type full
_refine_ls_number_parameters 977
_refine_ls_number_reflns 20343
_refine_ls_number_restraints 91
_refine_ls_restrained_S_all 1.223
_refine_ls_R_factor_all 0.3159
_refine_ls_R_factor_gt 0.2307
_refine_ls_shift/su_max 0.008
_refine_ls_shift/su_mean 0.000
_refine_ls_structure_factor_coef Fsqd
_refine_ls_weighting_details 'w=1/[\s^2^(Fo^2^)+(0.2000P)^2^] where P=(Fo^2^+2Fc^2^)/3'
_refine_ls_weighting_scheme calc
_refine_ls_wR_factor_gt 0.5007
_refine_ls_wR_factor_ref 0.5706
_reflns_Friedel_coverage 0.000
_reflns_number_gt 6232
_reflns_number_total 20343
_reflns_threshold_expression 'I > 2\s(I)'
_cod_data_source_file ja7b07961_si_004.cif
_cod_data_source_block q3pn2at_ppp_tan2pq3
_cod_depositor_comments
;
The following automatic conversions were performed:

'_exptl_absorpt_correction_type' value 'Multi-scan' changed to
'multi-scan' according to
/home/data/users/saulius/crontab/automatic-downloads/rss-feeds/ACS/lib/dictionaries/cif_core.dic
dictionary named 'cif_core.dic' version 2.4.2 from 2011-04-26.

Automatic conversion script
Id: cif_fix_values 4973 2017-02-22 13:04:09Z antanas 
;
_cod_database_code 4126572
_shelx_shelxl_version_number 2016/4
_shelx_space_group_comment
;
The symmetry employed for this shelxl refinement is uniquely defined
by the following loop, which should always be used as a source of
symmetry information in preference to the above space-group names.
They are only intended as comments.
;
_shelx_estimated_absorpt_t_min 0.839
_shelx_estimated_absorpt_t_max 0.991

loop_
_space_group_symop_operation_xyz
'x, y, z'
'-x, -y, -z'

loop_
_atom_site_label
_atom_site_type_symbol
_atom_site_fract_x
_atom_site_fract_y
_atom_site_fract_z
_atom_site_U_iso_or_equiv
_atom_site_adp_type
_atom_site_occupancy
_atom_site_site_symmetry_order
_atom_site_calc_flag
_atom_site_refinement_flags_posn
C1A C 1.2340(11) 0.1600(10) 0.2964(8) 0.085(7) Uiso 1 1 d .
N1A N 1.2066(8) 0.1210(7) 0.2956(5) 0.073(5) Uiso 1 1 d .
O1A O 1.2733(7) 0.1807(6) 0.2622(5) 0.094(4) Uiso 1 1 d .
C2A C 1.0330(7) 0.0308(11) 0.3672(5) 0.089(7) Uiso 1 1 d D
N2A N 1.0280(8) 0.0755(7) 0.3874(6) 0.082(5) Uiso 1 1 d .
O2A O 1.0012(8) -0.0053(7) 0.3825(6) 0.116(5) Uiso 1 1 d .
C3A C 1.0608(9) 0.2622(6) 0.3879(5) 0.091(7) Uiso 1 1 d D
N3A N 1.0712(7) 0.2446(7) 0.3455(5) 0.074(5) Uiso 1 1 d .
O3A O 1.0682(7) 0.3063(6) 0.3973(5) 0.108(5) Uiso 1 1 d D
C4A C 1.1952(12) 0.2051(11) 0.1449(8) 0.097(7) Uiso 1 1 d .
N4A N 1.1531(9) 0.2169(8) 0.1906(7) 0.104(6) Uiso 1 1 d .
O4A O 1.2307(8) 0.2379(7) 0.1267(6) 0.115(5) Uiso 1 1 d .
C5A C 1.0166(8) -0.0470(11) 0.1792(6) 0.101(8) Uiso 1 1 d D
N5A N 1.0349(9) -0.0029(8) 0.1808(6) 0.098(6) Uiso 1 1 d .
O5A O 1.0354(7) -0.0795(7) 0.1465(6) 0.106(5) Uiso 1 1 d .
C6A C 0.8013(11) 0.0440(10) 0.4453(8) 0.088(7) Uiso 1 1 d .
N6A N 0.8385(8) 0.0366(7) 0.3960(6) 0.080(5) Uiso 1 1 d .
O6A O 0.7736(7) 0.0080(7) 0.4679(5) 0.096(5) Uiso 1 1 d .
C7A C 0.9429(9) 0.3856(9) 0.3617(7) 0.072(6) Uiso 1 1 d .
N7A N 0.9601(9) 0.3663(8) 0.3187(7) 0.096(6) Uiso 1 1 d .
O7A O 0.9499(7) 0.4295(7) 0.3689(5) 0.107(5) Uiso 1 1 d .
C8A C 0.7840(12) 0.4210(12) 0.3421(10) 0.110(8) Uiso 1 1 d .
N8A N 1.0766(10) 0.4681(9) 0.1333(7) 0.119(7) Uiso 1 1 d .
O8A O 0.7960(12) 0.4643(11) 0.3486(9) 0.182(8) Uiso 1 1 d .
C9A C 0.7948(11) 0.0375(13) 0.2330(5) 0.115(9) Uiso 1 1 d D
N9A N 0.8693(12) 0.5208(10) 0.1136(8) 0.139(8) Uiso 1 1 d .
O9A O 0.7897(10) -0.0027(10) 0.2178(7) 0.152(7) Uiso 1 1 d .
C10A C 0.6703(8) 0.0858(10) 0.1720(3) 0.078(6) Uiso 1 1 d D
N10A N 0.7917(11) 0.4115(10) 0.2990(9) 0.134(8) Uiso 1 1 d .
O10A O 0.6715(9) 0.0490(8) 0.1500(6) 0.131(6) Uiso 1 1 d .
C11A C 0.5227(11) 0.2731(10) 0.4477(5) 0.099(7) Uiso 1 1 d D
N11A N 0.8286(10) 0.0740(9) 0.2195(7) 0.114(7) Uiso 1 1 d .
O11A O 0.5010(7) 0.2767(7) 0.4913(5) 0.108(5) Uiso 1 1 d D
C12A C 0.6601(10) 0.5444(10) 0.2939(7) 0.076(6) Uiso 1 1 d .
N12A N 1.0258(12) 0.0894(11) 0.0456(9) 0.155(9) Uiso 1 1 d .
O12A O 0.6714(8) 0.5906(8) 0.2863(6) 0.129(6) Uiso 1 1 d .
C13A C 0.6998(10) 0.4160(9) 0.0518(5) 0.082(7) Uiso 1 1 d D
N13A N 0.8612(10) 0.1860(8) -0.0240(7) 0.110(6) Uiso 1 1 d .
O13A O 0.7100(8) 0.4110(7) 0.0090(5) 0.116(5) Uiso 1 1 d D
C14A C 0.5267(8) 0.2062(10) 0.1773(4) 0.074(6) Uiso 1 1 d D
N14A N 0.6959(9) 0.1293(8) 0.1569(7) 0.103(6) Uiso 1 1 d .
O14A O 0.5291(8) 0.1697(8) 0.1546(6) 0.125(6) Uiso 1 1 d .
C15A C 0.4652(11) 0.3776(10) 0.3218(9) 0.089(7) Uiso 1 1 d .
N15A N 0.5531(8) 0.3129(7) 0.4203(6) 0.085(5) Uiso 1 1 d .
O15A O 0.4533(7) 0.3799(6) 0.3652(6) 0.103(5) Uiso 1 1 d .
C16A C 0.5121(12) 0.4204(11) 0.1060(9) 0.102(8) Uiso 1 1 d .
N16A N 0.6664(8) 0.5128(7) 0.2568(6) 0.089(5) Uiso 1 1 d .
O16A O 0.5443(9) 0.4495(8) 0.0707(7) 0.130(6) Uiso 1 1 d .
N17A N 0.6765(9) 0.3718(8) 0.0827(7) 0.101(6) Uiso 1 1 d .
N18A N 0.5572(8) 0.2471(7) 0.1659(6) 0.080(5) Uiso 1 1 d .
N19A N 0.4653(8) 0.3352(8) 0.3030(6) 0.085(5) Uiso 1 1 d .
N20A N 0.5068(9) 0.4354(8) 0.1504(7) 0.102(6) Uiso 1 1 d .
O1B O 1.1089(10) 0.0475(8) 0.4846(7) 0.136(6) Uiso 1 1 d .
N1B N 1.1537(11) 0.0687(9) 0.4603(8) 0.107(6) Uiso 1 1 d .
N2B N 1.2001(5) 0.1420(4) 0.3807(3) 0.082(5) Uiso 1 1 d G
C8B C 1.2249(6) 0.1761(5) 0.3444(3) 0.085(7) Uiso 1 1 d G
C7B C 1.2340(6) 0.2291(5) 0.3475(3) 0.077(6) Uiso 1 1 d G
C6B C 1.2180(6) 0.2455(4) 0.3925(4) 0.088(7) Uiso 1 1 d G
C5B C 1.1946(4) 0.2086(4) 0.4332(3) 0.082(6) Uiso 1 1 d G
C4B C 1.1803(6) 0.2203(5) 0.4802(3) 0.095(7) Uiso 1 1 d G
C3B C 1.1559(7) 0.1835(6) 0.5175(3) 0.109(8) Uiso 1 1 d G
C2B C 1.1418(6) 0.1348(6) 0.5099(3) 0.093(7) Uiso 1 1 d G
C1B C 1.1541(5) 0.1225(4) 0.4644(4) 0.093(7) Uiso 1 1 d G
C9B C 1.1841(4) 0.1582(3) 0.4249(3) 0.089(7) Uiso 1 1 d G
O2B O 1.1944(9) 0.0378(8) 0.4287(7) 0.130(6) Uiso 1 1 d .
N3B N 1.1262(5) 0.0581(4) 0.3118(3) 0.080(5) Uiso 1 1 d G
C17B C 1.0887(4) 0.0232(5) 0.3228(3) 0.074(6) Uiso 1 1 d DG
C16B C 1.0918(5) -0.0165(5) 0.2936(4) 0.092(7) Uiso 1 1 d G
C15B C 1.1399(6) -0.0207(5) 0.2509(4) 0.111(8) Uiso 1 1 d G
C14B C 1.1843(4) 0.0136(4) 0.2386(3) 0.102(8) Uiso 1 1 d G
C13B C 1.2366(5) 0.0101(5) 0.1972(3) 0.102(8) Uiso 1 1 d G
C12B C 1.2759(5) 0.0460(6) 0.1872(4) 0.105(8) Uiso 1 1 d G
C11B C 1.2637(5) 0.0886(5) 0.2163(4) 0.087(7) Uiso 1 1 d G
C10B C 1.2124(5) 0.0940(4) 0.2566(4) 0.097(7) Uiso 1 1 d G
C18B C 1.1733(4) 0.0541(3) 0.2698(3) 0.080(6) Uiso 1 1 d G
N4B N 1.0285(5) 0.1740(4) 0.4143(3) 0.075(5) Uiso 1 1 d G
C26B C 1.0341(5) 0.2196(4) 0.4271(4) 0.073(6) Uiso 1 1 d DG
C25B C 1.0077(6) 0.2364(4) 0.4733(4) 0.081(6) Uiso 1 1 d G
C24B C 0.9755(6) 0.2010(4) 0.5085(3) 0.089(7) Uiso 1 1 d G
C23B C 0.9713(4) 0.1494(4) 0.4973(3) 0.076(6) Uiso 1 1 d G
C22B C 0.9425(6) 0.1094(5) 0.5311(3) 0.098(7) Uiso 1 1 d G
C21B C 0.9385(6) 0.0616(4) 0.5171(4) 0.093(7) Uiso 1 1 d G
C20B C 0.9601(6) 0.0524(4) 0.4688(5) 0.081(6) Uiso 1 1 d G
C19B C 0.9876(6) 0.0910(4) 0.4346(4) 0.099(7) Uiso 1 1 d G
C27B C 0.9966(4) 0.1393(3) 0.4489(3) 0.076(6) Uiso 1 1 d G
N5B N 1.1136(6) 0.2391(5) 0.2657(5) 0.090(5) Uiso 1 1 d G
C28B C 1.1033(7) 0.2707(6) 0.3022(4) 0.088(7) Uiso 1 1 d G
C29B C 1.1299(8) 0.3169(6) 0.2933(5) 0.101(8) Uiso 1 1 d G
C30B C 1.1669(7) 0.3315(5) 0.2479(6) 0.102(8) Uiso 1 1 d G
C31B C 1.1772(7) 0.3000(6) 0.2113(4) 0.077(6) Uiso 1 1 d G
C32B C 1.1506(7) 0.2538(6) 0.2202(4) 0.085(7) Uiso 1 1 d G
N6B N 1.1428(6) 0.1350(4) 0.1528(4) 0.098(6) Uiso 1 1 d G
N7B N 1.0901(5) 0.0665(5) 0.1624(3) 0.094(6) Uiso 1 1 d G
C33B C 1.1900(7) 0.1596(5) 0.1283(5) 0.096(7) Uiso 1 1 d G
C34B C 1.2340(6) 0.1446(6) 0.0853(5) 0.129(9) Uiso 1 1 d G
C35B C 1.2298(5) 0.0996(6) 0.0669(4) 0.127(9) Uiso 1 1 d G
C36B C 1.1828(4) 0.0698(4) 0.0931(3) 0.093(7) Uiso 1 1 d G
C37B C 1.1760(6) 0.0198(5) 0.0800(4) 0.105(8) Uiso 1 1 d G
C38B C 1.1274(7) -0.0041(5) 0.1074(5) 0.108(8) Uiso 1 1 d G
C39B C 1.0843(5) 0.0206(5) 0.1492(4) 0.072(6) Uiso 1 1 d G
C40B C 1.1388(4) 0.0898(4) 0.1355(3) 0.116(9) Uiso 1 1 d G
N8B N 0.9468(4) -0.0248(4) 0.2534(3) 0.087(5) Uiso 1 1 d G
N9B N 0.8876(5) 0.0044(4) 0.3257(3) 0.084(5) Uiso 1 1 d G
C41B C 0.9659(5) -0.0628(5) 0.2229(3) 0.078(6) Uiso 1 1 d DG
C42B C 0.9445(6) -0.1119(5) 0.2302(3) 0.092(7) Uiso 1 1 d G
C43B C 0.9011(6) -0.1231(4) 0.2730(4) 0.091(7) Uiso 1 1 d G
C44B C 0.8819(4) -0.0856(3) 0.3078(3) 0.081(6) Uiso 1 1 d G
C45B C 0.8408(5) -0.0942(5) 0.3550(3) 0.092(7) Uiso 1 1 d G
C46B C 0.8241(5) -0.0540(5) 0.3849(3) 0.082(6) Uiso 1 1 d G
C47B C 0.8486(5) -0.0041(5) 0.3691(3) 0.080(6) Uiso 1 1 d G
C48B C 0.9046(3) -0.0357(3) 0.2962(3) 0.078(6) Uiso 1 1 d G
N10B N 0.8344(5) 0.1297(4) 0.4269(3) 0.080(5) Uiso 1 1 d G
N11B N 0.9073(5) 0.2995(4) 0.3876(3) 0.093(6) Uiso 1 1 d G
C49B C 0.8056(5) 0.0942(4) 0.4593(4) 0.078(6) Uiso 1 1 d G
C50B C 0.7806(5) 0.0991(4) 0.5088(4) 0.088(7) Uiso 1 1 d G
C51B C 0.7851(5) 0.1458(4) 0.5245(3) 0.092(7) Uiso 1 1 d G
C52B C 0.8154(4) 0.1868(3) 0.4915(2) 0.076(6) Uiso 1 1 d G
C53B C 0.8207(5) 0.2356(4) 0.5047(2) 0.090(7) Uiso 1 1 d G
C54B C 0.8505(4) 0.2734(3) 0.4708(3) 0.081(6) Uiso 1 1 d G
C55B C 0.8564(5) 0.3259(4) 0.4824(3) 0.105(8) Uiso 1 1 d G
C56B C 0.8846(5) 0.3616(4) 0.4479(4) 0.099(7) Uiso 1 1 d G
C57B C 0.9101(5) 0.3464(4) 0.4005(4) 0.074(6) Uiso 1 1 d G
C58B C 0.8769(3) 0.2639(3) 0.4221(2) 0.092(7) Uiso 1 1 d G
C59B C 0.8708(4) 0.2144(3) 0.4097(2) 0.091(7) Uiso 1 1 d G
C60B C 0.8398(3) 0.1756(3) 0.4431(3) 0.092(7) Uiso 1 1 d G
C61B C 0.9050(11) 0.1996(10) 0.3566(8) 0.098(7) Uiso 1 1 d .
C1C C 0.9884(8) 0.3952(7) 0.2723(4) 0.107(8) Uiso 1 1 d G
C6C C 0.9972(8) 0.4496(7) 0.2664(5) 0.111(8) Uiso 1 1 d G
C5C C 1.0269(8) 0.4735(5) 0.2216(6) 0.110(8) Uiso 1 1 d G
C4C C 1.0476(7) 0.4430(7) 0.1828(4) 0.096(7) Uiso 1 1 d G
C3C C 1.0387(8) 0.3885(7) 0.1887(5) 0.094(7) Uiso 1 1 d G
C2C C 1.0091(8) 0.3646(5) 0.2335(6) 0.100(8) Uiso 1 1 d G
N1C N 1.1268(15) 0.5240(13) 0.0419(12) 0.167(10) Uiso 1 1 d .
O1C O 1.1667(12) 0.5021(10) 0.0636(8) 0.171(8) Uiso 1 1 d .
N2C N 0.9188(19) 0.5781(14) 0.0190(13) 0.194(12) Uiso 1 1 d .
O2C O 1.1467(11) 0.5508(10) 0.0031(9) 0.173(8) Uiso 1 1 d .
N3C N 0.7517(9) 0.3370(9) 0.3706(5) 0.142(8) Uiso 1 1 d G
C23C C 0.7571(9) 0.3852(8) 0.3843(7) 0.157(12) Uiso 1 1 d G
C24C C 0.7364(10) 0.3933(8) 0.4321(8) 0.139(10) Uiso 1 1 d G
C25C C 0.7102(10) 0.3531(10) 0.4661(5) 0.155(11) Uiso 1 1 d G
C26C C 0.7047(9) 0.3049(8) 0.4524(6) 0.122(9) Uiso 1 1 d G
C27C C 0.7254(9) 0.2968(7) 0.4046(7) 0.121(9) Uiso 1 1 d G
O3C O 0.9501(12) 0.5937(11) -0.0229(10) 0.184(9) Uiso 1 1 d .
O4C O 0.8697(15) 0.5653(12) 0.0229(10) 0.201(10) Uiso 1 1 d .
O5C O 1.1382(13) 0.0777(12) -0.0109(8) 0.227(11) Uiso 1 1 d D
O6C O 1.1573(13) 0.1152(13) -0.0856(8) 0.236(12) Uiso 1 1 d D
C7C C 1.0620(15) 0.3514(14) 0.1453(11) 0.147(11) Uiso 1 1 d .
N7C N 1.1221(14) 0.1031(15) -0.0462(8) 0.239(16) Uiso 1 1 d D
O7C O 0.9988(10) 0.2099(8) -0.1527(7) 0.148(7) Uiso 1 1 d .
C8C C 1.0330(17) 0.5333(15) 0.2126(12) 0.163(12) Uiso 1 1 d .
N8C N 0.9500(16) 0.2059(12) -0.1124(10) 0.158(9) Uiso 1 1 d .
O8C O 0.8994(11) 0.2163(8) -0.1161(7) 0.144(7) Uiso 1 1 d .
C9C C 1.0381(9) 0.4929(8) 0.1047(6) 0.113(8) Uiso 1 1 d G
C10C C 1.0619(7) 0.5188(8) 0.0593(7) 0.114(8) Uiso 1 1 d G
C11C C 1.0210(10) 0.5472(8) 0.0322(5) 0.133(10) Uiso 1 1 d G
C12C C 0.9563(9) 0.5496(9) 0.0504(7) 0.151(11) Uiso 1 1 d G
C13C C 0.9325(7) 0.5237(9) 0.0958(7) 0.121(9) Uiso 1 1 d G
N9C N 0.9734(9) 0.4953(8) 0.1230(5) 0.150(9) Uiso 1 1 d G
C15C C 0.8495(9) 0.4955(8) 0.1621(5) 0.137(10) Uiso 1 1 d G
C16C C 0.8416(9) 0.4407(8) 0.1689(6) 0.116(9) Uiso 1 1 d G
C17C C 0.8237(9) 0.4133(6) 0.2146(7) 0.114(8) Uiso 1 1 d G
C18C C 0.8138(9) 0.4408(8) 0.2535(5) 0.117(9) Uiso 1 1 d G
C19C C 0.8217(9) 0.4956(8) 0.2468(6) 0.137(10) Uiso 1 1 d G
C20C C 0.8395(10) 0.5230(6) 0.2011(8) 0.130(9) Uiso 1 1 d G
C21C C 0.8576(16) 0.4061(14) 0.1262(12) 0.154(11) Uiso 1 1 d .
C22C C 0.8483(17) 0.5802(15) 0.1935(12) 0.165(12) Uiso 1 1 d .
C28C C 0.7259(8) 0.2502(6) 0.3860(6) 0.120(9) Uiso 1 1 d G
N4C N 0.6957(7) 0.2117(7) 0.4192(4) 0.105(6) Uiso 1 1 d G
N5C N 0.6935(6) 0.1622(6) 0.4054(5) 0.102(6) Uiso 1 1 d G
C31C C 0.7215(8) 0.1511(6) 0.3584(6) 0.097(7) Uiso 1 1 d G
C30C C 0.7516(8) 0.1896(8) 0.3252(4) 0.131(10) Uiso 1 1 d G
C29C C 0.7538(8) 0.2391(7) 0.3390(6) 0.119(9) Uiso 1 1 d G
C32C C 0.7183(8) 0.1002(6) 0.3473(5) 0.109(8) Uiso 1 1 d G
N6C N 0.7539(7) 0.0896(6) 0.3011(5) 0.110(6) Uiso 1 1 d G
C36C C 0.7535(8) 0.0418(7) 0.2837(4) 0.115(9) Uiso 1 1 d DG
C35C C 0.7174(9) 0.0047(6) 0.3124(6) 0.125(9) Uiso 1 1 d G
C34C C 0.6818(8) 0.0152(7) 0.3586(6) 0.107(8) Uiso 1 1 d G
C33C C 0.6823(7) 0.0630(7) 0.3761(4) 0.095(7) Uiso 1 1 d G
C37C C 0.8772(8) 0.0747(8) 0.1736(6) 0.125(9) Uiso 1 1 d G
C38C C 0.9076(9) 0.1187(7) 0.1630(6) 0.127(9) Uiso 1 1 d G
C39C C 0.9571(9) 0.1218(7) 0.1214(7) 0.131(10) Uiso 1 1 d DG
C40C C 0.9763(8) 0.0808(8) 0.0905(5) 0.106(8) Uiso 1 1 d G
C41C C 0.9459(10) 0.0368(7) 0.1011(6) 0.127(9) Uiso 1 1 d G
C42C C 0.8964(9) 0.0337(7) 0.1426(7) 0.150(11) Uiso 1 1 d G
C43C C 0.9863(11) 0.1716(8) 0.1133(10) 0.136(10) Uiso 1 1 d D
C44C C 0.9640(18) -0.0086(16) 0.0673(13) 0.178(13) Uiso 1 1 d .
C45C C 1.0076(12) 0.1169(9) 0.0053(7) 0.153(11) Uiso 1 1 d G
C46C C 1.0527(8) 0.1254(9) -0.0379(9) 0.159(12) Uiso 1 1 d G
C47C C 1.0334(9) 0.1565(9) -0.0767(6) 0.121(9) Uiso 1 1 d G
C48C C 0.9690(10) 0.1791(8) -0.0722(6) 0.126(9) Uiso 1 1 d G
C49C C 0.9239(7) 0.1706(9) -0.0290(8) 0.112(8) Uiso 1 1 d G
N10C N 0.9433(10) 0.1395(9) 0.0098(6) 0.199(12) Uiso 1 1 d G
C51C C 0.8171(7) 0.1740(6) 0.0233(4) 0.092(7) Uiso 1 1 d G
C56C C 0.7989(7) 0.2065(5) 0.0606(6) 0.092(7) Uiso 1 1 d DG
C55C C 0.7585(8) 0.1906(6) 0.1042(5) 0.105(8) Uiso 1 1 d G
C54C C 0.7362(7) 0.1423(7) 0.1104(4) 0.090(7) Uiso 1 1 d G
C53C C 0.7544(8) 0.1099(5) 0.0731(6) 0.117(9) Uiso 1 1 d G
C52C C 0.7948(8) 0.1257(6) 0.0295(5) 0.091(7) Uiso 1 1 d G
C57C C 0.8141(15) 0.0836(13) -0.0099(11) 0.139(10) Uiso 1 1 d .
C58C C 0.8263(11) 0.2571(7) 0.0538(10) 0.127(9) Uiso 1 1 d D
N7D N 0.6217(7) 0.3051(6) 0.1204(4) 0.093(6) Uiso 1 1 d G
C34D C 0.5999(6) 0.2577(6) 0.1218(4) 0.087(7) Uiso 1 1 d G
C33D C 0.6144(7) 0.2331(5) 0.0805(5) 0.087(7) Uiso 1 1 d G
C32D C 0.6506(7) 0.2558(6) 0.0378(4) 0.094(7) Uiso 1 1 d G
C31D C 0.6724(7) 0.3032(6) 0.0364(4) 0.090(7) Uiso 1 1 d G
C30D C 0.6579(7) 0.3278(5) 0.0777(5) 0.076(6) Uiso 1 1 d G
N1D N 0.6264(4) 0.1304(4) 0.2436(2) 0.081(5) Uiso 1 1 d G
N2D N 0.5549(5) 0.2235(3) 0.3832(3) 0.082(5) Uiso 1 1 d G
C1D C 0.6291(5) 0.0874(4) 0.2229(3) 0.091(7) Uiso 1 1 d DG
C2D C 0.6020(5) 0.0405(4) 0.2452(3) 0.092(7) Uiso 1 1 d G
C3D C 0.5682(5) 0.0405(4) 0.2926(3) 0.079(6) Uiso 1 1 d G
C4D C 0.5628(4) 0.0860(3) 0.3178(2) 0.084(7) Uiso 1 1 d G
C5D C 0.5285(4) 0.0892(3) 0.3654(2) 0.085(7) Uiso 1 1 d G
C6D C 0.5250(3) 0.1345(3) 0.3875(2) 0.075(6) Uiso 1 1 d G
C7D C 0.4888(5) 0.1408(4) 0.4372(2) 0.073(6) Uiso 1 1 d G
C8D C 0.4860(5) 0.1863(4) 0.4565(3) 0.078(6) Uiso 1 1 d G
C9D C 0.5206(5) 0.2269(4) 0.4280(3) 0.094(7) Uiso 1 1 d G
C10D C 0.5563(3) 0.1785(3) 0.3629(2) 0.078(6) Uiso 1 1 d G
C11D C 0.5904(4) 0.1742(3) 0.3148(2) 0.080(6) Uiso 1 1 d G
C12D C 0.5938(3) 0.1294(3) 0.2911(2) 0.081(6) Uiso 1 1 d G
O1D O 0.3864(4) 0.3613(3) 0.2300(5) 0.293(17) Uiso 1 1 d D
O2D O 0.3286(3) 0.2997(4) 0.2532(4) 0.231(12) Uiso 1 1 d D
N11D N 0.3662(2) 0.3241(3) 0.2225(3) 0.222(14) Uiso 1 1 d D
C13D C 0.6192(12) 0.2233(10) 0.2859(8) 0.102(8) Uiso 1 1 d .
N3D N 0.5857(5) 0.3909(4) 0.3842(3) 0.087(5) Uiso 1 1 d G
N4D N 0.6239(5) 0.4668(4) 0.3422(2) 0.079(5) Uiso 1 1 d G
C14D C 0.5616(5) 0.3627(4) 0.4256(4) 0.079(6) Uiso 1 1 d G
C15D C 0.5463(6) 0.3809(5) 0.4699(3) 0.084(7) Uiso 1 1 d G
C16D C 0.5584(6) 0.4315(5) 0.4717(2) 0.086(7) Uiso 1 1 d G
C17D C 0.5875(4) 0.4616(4) 0.4288(2) 0.081(6) Uiso 1 1 d G
C18D C 0.6071(6) 0.5126(4) 0.4257(4) 0.074(6) Uiso 1 1 d G
C19D C 0.6328(6) 0.5387(4) 0.3822(4) 0.086(7) Uiso 1 1 d G
C20D C 0.6408(5) 0.5146(4) 0.3402(3) 0.077(6) Uiso 1 1 d G
C21D C 0.5989(3) 0.4407(3) 0.3854(2) 0.082(6) Uiso 1 1 d G
N5D N 0.6817(5) 0.4879(5) 0.1868(3) 0.095(6) Uiso 1 1 d G
N6D N 0.6897(5) 0.4547(4) 0.1189(4) 0.094(6) Uiso 1 1 d G
C22D C 0.6834(6) 0.5288(6) 0.2086(3) 0.080(6) Uiso 1 1 d G
C23D C 0.6916(7) 0.5823(5) 0.1869(5) 0.120(9) Uiso 1 1 d G
C24D C 0.7004(7) 0.5938(4) 0.1387(5) 0.124(9) Uiso 1 1 d G
C25D C 0.7028(5) 0.5505(4) 0.1133(3) 0.115(8) Uiso 1 1 d G
C26D C 0.7163(7) 0.5551(5) 0.0627(3) 0.135(10) Uiso 1 1 d G
C27D C 0.7152(7) 0.5110(6) 0.0425(3) 0.112(8) Uiso 1 1 d G
C28D C 0.7015(6) 0.4603(5) 0.0719(4) 0.099(7) Uiso 1 1 d G
C29D C 0.6914(4) 0.4982(4) 0.1389(3) 0.103(8) Uiso 1 1 d G
N8D N 0.4801(5) 0.2466(5) 0.2529(3) 0.078(5) Uiso 1 1 d G
C35D C 0.4844(6) 0.2068(6) 0.2280(3) 0.093(7) Uiso 1 1 d DG
C36D C 0.4592(7) 0.1586(5) 0.2464(4) 0.105(8) Uiso 1 1 d G
C37D C 0.4248(6) 0.1539(4) 0.2940(4) 0.121(9) Uiso 1 1 d G
C38D C 0.4153(4) 0.1975(4) 0.3220(3) 0.090(7) Uiso 1 1 d G
C39D C 0.3784(6) 0.1979(5) 0.3700(3) 0.087(7) Uiso 1 1 d G
C40D C 0.3734(6) 0.2405(6) 0.3949(3) 0.107(8) Uiso 1 1 d G
C41D C 0.4069(7) 0.2832(5) 0.3743(4) 0.102(8) Uiso 1 1 d G
C42D C 0.4444(6) 0.2837(4) 0.3276(4) 0.094(7) Uiso 1 1 d G
C43D C 0.4465(4) 0.2419(4) 0.2998(3) 0.082(7) Uiso 1 1 d G
N9D N 0.4906(5) 0.4305(4) 0.2431(4) 0.083(5) Uiso 1 1 d G
C44D C 0.4791(6) 0.4299(5) 0.2891(4) 0.081(6) Uiso 1 1 d G
C45D C 0.4863(6) 0.4721(6) 0.3111(3) 0.090(7) Uiso 1 1 d G
C46D C 0.5042(6) 0.5191(5) 0.2820(4) 0.091(7) Uiso 1 1 d G
C47D C 0.5135(5) 0.5237(4) 0.2323(3) 0.101(8) Uiso 1 1 d G
C48D C 0.5285(7) 0.5711(4) 0.2004(5) 0.118(9) Uiso 1 1 d G
C49D C 0.5388(7) 0.5713(6) 0.1528(4) 0.123(9) Uiso 1 1 d G
C50D C 0.5376(7) 0.5237(7) 0.1342(3) 0.112(8) Uiso 1 1 d G
C51D C 0.5241(6) 0.4762(5) 0.1642(3) 0.102(8) Uiso 1 1 d G
C52D C 0.5085(4) 0.4766(4) 0.2146(3) 0.087(7) Uiso 1 1 d G
N10D N 0.4434(4) 0.3641(4) 0.1396(3) 0.091(5) Uiso 1 1 d G
C53D C 0.4849(5) 0.3816(4) 0.1015(4) 0.076(6) Uiso 1 1 d G
C54D C 0.5105(5) 0.3564(5) 0.0586(4) 0.102(8) Uiso 1 1 d G
C55D C 0.4881(5) 0.3113(5) 0.0557(3) 0.113(8) Uiso 1 1 d G
C56D C 0.4401(5) 0.2929(4) 0.0948(3) 0.110(8) Uiso 1 1 d G
C57D C 0.4122(6) 0.2494(5) 0.0942(5) 0.159(12) Uiso 1 1 d G
C58D C 0.3679(6) 0.2329(5) 0.1340(6) 0.154(11) Uiso 1 1 d G
C59D C 0.3513(5) 0.2567(5) 0.1768(5) 0.128(9) Uiso 1 1 d G
C60D C 0.3784(3) 0.2987(4) 0.1790(3) 0.095(7) Uiso 1 1 d G
C61D C 0.4215(3) 0.3196(3) 0.1368(3) 0.091(7) Uiso 1 1 d G
C1F C 0.6711(14) 0.3509(13) 0.2153(10) 0.134(10) Uiso 1 1 d .
CL1 Cl 0.6551(3) 0.3640(3) 0.2737(2) 0.114(2) Uani 1 1 d .
CL2 Cl 0.7450(4) 0.2947(4) 0.2002(3) 0.150(3) Uani 1 1 d .
C2F C 1.0111(17) 0.1508(15) 0.2459(12) 0.160(12) Uiso 1 1 d .
CL3 Cl 0.9582(3) 0.1025(3) 0.2719(2) 0.123(2) Uani 1 1 d .
CL4 Cl 0.9620(6) 0.2187(4) 0.2304(3) 0.187(4) Uani 1 1 d .
O1_1 O 1.2265(6) 0.2911(5) 0.4038(4) 0.084(4) Uiso 1 1 d D
C1_1 C 1.2482(11) 0.3327(7) 0.3677(6) 0.121(9) Uiso 1 1 d D
C2_1 C 1.2605(9) 0.3779(6) 0.3877(6) 0.099(7) Uiso 1 1 d D
C3_1 C 1.2879(11) 0.4193(9) 0.3476(7) 0.128(9) Uiso 1 1 d D
C4_1 C 1.1989(10) 0.4070(11) 0.4210(8) 0.148(11) Uiso 1 1 d D
O1_2 O 1.1537(8) -0.0646(6) 0.2232(6) 0.124(6) Uiso 1 1 d D
C1_2 C 1.1276(10) -0.1120(6) 0.2425(6) 0.098(7) Uiso 1 1 d D
C2_2 C 1.1545(9) -0.1500(7) 0.2036(7) 0.142(10) Uiso 1 1 d D
C3_2 C 1.2249(9) -0.1704(14) 0.1987(14) 0.202(15) Uiso 1 1 d D
C4_2 C 1.1209(11) -0.1977(9) 0.2205(11) 0.156(11) Uiso 1 1 d D
O1_3 O 0.9595(7) 0.2037(6) 0.5561(5) 0.104(5) Uiso 1 1 d D
C1_3 C 0.9692(11) 0.2494(7) 0.5716(5) 0.107(8) Uiso 1 1 d D
C2_3 C 0.9481(10) 0.2392(8) 0.6250(5) 0.137(10) Uiso 1 1 d D
C3_3 C 0.9917(13) 0.1858(8) 0.6409(10) 0.152(11) Uiso 1 1 d D
C4_3 C 0.9535(18) 0.2901(9) 0.6423(13) 0.231(19) Uiso 1 1 d D
O1_4 O 1.2718(9) 0.0737(8) 0.0280(7) 0.155(7) Uiso 1 1 d D
C1_4 C 1.3138(11) 0.1078(9) 0.0010(8) 0.175(13) Uiso 1 1 d D
C2_4 C 1.3583(9) 0.0720(9) -0.0373(7) 0.24(2) Uiso 1 1 d D
C3_4 C 1.4076(14) 0.1023(16) -0.0702(13) 0.36(4) Uiso 1 1 d D
C4_4 C 1.3237(13) 0.0535(14) -0.0643(10) 0.228(18) Uiso 1 1 d D
O1_5 O 0.8804(8) -0.1710(6) 0.2882(5) 0.115(5) Uiso 1 1 d D
C1_5 C 0.9060(11) -0.2127(7) 0.2566(7) 0.130(9) Uiso 1 1 d D
C2_5 C 0.8763(12) -0.2619(8) 0.2791(7) 0.183(14) Uiso 1 1 d D
C3_5 C 0.8972(19) -0.2867(19) 0.3231(8) 0.25(2) Uiso 1 1 d D
C4_5 C 0.9034(19) -0.3029(12) 0.2421(9) 0.208(16) Uiso 1 1 d D
O1_6 O 0.7706(7) 0.1553(6) 0.5696(5) 0.096(4) Uiso 1 1 d D
C1_6 C 0.7475(11) 0.1132(7) 0.6044(5) 0.112(8) Uiso 1 1 d D
C2_6 C 0.7410(9) 0.1340(8) 0.6500(6) 0.129(9) Uiso 1 1 d D
C3_6 C 0.7988(9) 0.1432(12) 0.6581(11) 0.163(12) Uiso 1 1 d D
C4_6 C 0.6854(10) 0.1849(10) 0.6602(12) 0.172(13) Uiso 1 1 d D
O1_7 O 0.8327(7) 0.3327(6) 0.5292(5) 0.102(5) Uiso 1 1 d D
C1_7 C 0.8305(11) 0.3852(7) 0.5417(6) 0.118(9) Uiso 1 1 d D
C2_7 C 0.7988(8) 0.3823(8) 0.5944(6) 0.133(10) Uiso 1 1 d D
C3_7 C 0.8010(14) 0.4357(10) 0.6101(11) 0.181(13) Uiso 1 1 d D
C4_7 C 0.7316(9) 0.3783(13) 0.6021(12) 0.174(13) Uiso 1 1 d D
O1_8 O 0.5448(7) -0.0036(6) 0.3188(5) 0.107(5) Uiso 1 1 d D
C1_8 C 0.5546(11) -0.0525(6) 0.2977(6) 0.104(8) Uiso 1 1 d D
C2_8 C 0.5313(10) -0.0963(7) 0.3369(6) 0.128(9) Uiso 1 1 d D
C3_8 C 0.5678(11) -0.1139(12) 0.3732(7) 0.142(10) Uiso 1 1 d D
C4_8 C 0.5341(14) -0.1465(9) 0.3142(9) 0.153(11) Uiso 1 1 d D
O1_9 O 0.4570(6) 0.0990(5) 0.4573(4) 0.081(4) Uiso 1 1 d D
C1_9 C 0.4180(8) 0.1055(8) 0.5041(5) 0.094(7) Uiso 1 1 d D
C2_9 C 0.3747(8) 0.0668(7) 0.5126(7) 0.115(8) Uiso 1 1 d D
C3_9 C 0.4079(15) 0.0048(8) 0.5100(12) 0.174(13) Uiso 1 1 d D
C4_9 C 0.3304(10) 0.0850(11) 0.4817(8) 0.147(11) Uiso 1 1 d D
O1_10 O 0.6000(7) 0.5305(6) 0.4683(5) 0.102(5) Uiso 1 1 d D
C1_10 C 0.6249(10) 0.5765(7) 0.4674(5) 0.099(7) Uiso 1 1 d D
C2_10 C 0.6217(9) 0.5784(7) 0.5180(5) 0.106(8) Uiso 1 1 d D
C3_10 C 0.6501(12) 0.6264(8) 0.5177(10) 0.137(10) Uiso 1 1 d D
C4_10 C 0.6523(13) 0.5234(8) 0.5425(10) 0.152(11) Uiso 1 1 d D
O1_11 O 0.7195(9) 0.6093(9) 0.0426(6) 0.149(7) Uiso 1 1 d D
C1_11 C 0.7226(16) 0.6173(9) -0.0058(6) 0.178(13) Uiso 1 1 d D
C2_11 C 0.7298(9) 0.6766(7) -0.0245(9) 0.171(13) Uiso 1 1 d D
C3_11 C 0.7888(9) 0.6884(12) -0.0204(11) 0.158(11) Uiso 1 1 d D
C4_11 C 0.6705(9) 0.7188(11) -0.0010(10) 0.151(11) Uiso 1 1 d D
O1_12 O 0.3871(8) 0.1162(6) 0.3159(5) 0.119(5) Uiso 1 1 d D
C1_12 C 0.3949(10) 0.0710(7) 0.2909(7) 0.104(8) Uiso 1 1 d D
C2_12 C 0.3499(12) 0.0377(9) 0.3251(7) 0.205(16) Uiso 1 1 d D
C3_12 C 0.354(2) 0.0203(18) 0.3753(8) 0.26(2) Uiso 1 1 d D
C4_12 C 0.362(2) -0.0132(11) 0.2998(10) 0.214(17) Uiso 1 1 d D
O1_13 O 0.5023(7) 0.5656(6) 0.2984(4) 0.098(5) Uiso 1 1 d D
C1_13 C 0.4773(10) 0.5737(7) 0.3469(5) 0.106(8) Uiso 1 1 d D
C2_13 C 0.4875(9) 0.6284(6) 0.3536(5) 0.109(8) Uiso 1 1 d D
C3_13 C 0.4464(12) 0.6751(11) 0.3285(8) 0.160(12) Uiso 1 1 d D
C4_13 C 0.4649(13) 0.6301(12) 0.4067(5) 0.134(10) Uiso 1 1 d D
O1_14 O 0.4984(10) 0.2883(9) 0.0143(7) 0.162(7) Uiso 1 1 d D
C1_14 C 0.5318(14) 0.3162(10) -0.0276(6) 0.159(12) Uiso 1 1 d D
C2_14 C 0.5487(11) 0.2784(10) -0.0657(7) 0.203(16) Uiso 1 1 d D
C3_14 C 0.4874(12) 0.273(2) -0.0710(15) 0.29(3) Uiso 1 1 d D
C4_14 C 0.5868(15) 0.3058(15) -0.1112(10) 0.203(16) Uiso 1 1 d D

loop_
_atom_site_aniso_label
_atom_site_aniso_U_11
_atom_site_aniso_U_22
_atom_site_aniso_U_33
_atom_site_aniso_U_23
_atom_site_aniso_U_13
_atom_site_aniso_U_12
CL1 0.100(5) 0.133(6) 0.090(4) -0.040(4) 0.009(4) -0.021(4)
CL2 0.127(6) 0.161(7) 0.123(5) -0.036(5) 0.029(5) -0.038(5)
CL3 0.098(5) 0.139(6) 0.113(5) -0.023(4) -0.003(4) -0.025(5)
CL4 0.237(11) 0.161(8) 0.136(6) -0.028(6) -0.016(7) -0.045(8)

loop_
_atom_type_symbol
_atom_type_description
_atom_type_scat_dispersion_real
_atom_type_scat_dispersion_imag
_atom_type_scat_source
C C 0.0181 0.0091 'International Tables Vol C Tables 4.2.6.8 and 6.1.1.4'
H H 0.0000 0.0000 'International Tables Vol C Tables 4.2.6.8 and 6.1.1.4'
N N 0.0311 0.0180 'International Tables Vol C Tables 4.2.6.8 and 6.1.1.4'
O O 0.0492 0.0322 'International Tables Vol C Tables 4.2.6.8 and 6.1.1.4'
Cl Cl 0.3639 0.7018 'International Tables Vol C Tables 4.2.6.8 and 6.1.1.4'

loop_
_geom_angle_atom_site_label_1
_geom_angle_atom_site_label_2
_geom_angle_atom_site_label_3
_geom_angle
O1A C1A N1A 127(2)
O1A C1A C8B 115.8(19)
N1A C1A C8B 116.5(19)
C1A N1A C10B 128.4(16)
O2A C2A N2A 127.5(13)
O2A C2A C17B 119.9(19)
N2A C2A C17B 112.3(18)
C2A N2A C19B 128.0(13)
O3A C3A N3A 130.2(11)
O3A C3A C26B 120.9(13)
N3A C3A C26B 108.9(12)
C3A N3A C28B 123.2(13)
O4A C4A C33B 131(2)
O4A C4A N4A 114(2)
C33B C4A N4A 115(2)
C32B N4A C4A 130.8(19)
O5A C5A N5A 129.8(13)
O5A C5A C41B 115.3(18)
N5A C5A C41B 115(2)
C5A N5A C39B 130.5(16)
O6A C6A C49B 130(2)
O6A C6A N6A 118(2)
C49B C6A N6A 111.7(19)
C47B N6A C6A 131.6(16)
O7A C7A N7A 126(2)
O7A C7A C57B 122.9(18)
N7A C7A C57B 110.9(18)
C7A N7A C1C 126.9(18)
O8A C8A N10A 120(3)
O8A C8A C23C 117(3)
N10A C8A C23C 123(3)
C9C N8A C4C 118.7(18)
O9A C9A N11A 138.1(17)
O9A C9A C36C 110(2)
N11A C9A C36C 111(2)
C13C N9A C15C 116(2)
O10A C10A N14A 129.2(14)
O10A C10A C1D 118.7(18)
N14A C10A C1D 111.8(17)
C8A N10A C18C 133(2)
O11A C11A N15A 118(2)
O11A C11A C9D 121(2)
N15A C11A C9D 120.8(13)
C9A N11A C37C 121.7(19)
O12A C12A C20D 125(2)
O12A C12A N16A 123(2)
C20D C12A N16A 112.5(17)
C45C N12A C40C 119(2)
O13A C13A C28D 129.6(19)
O13A C13A N17A 113.0(19)
C28D C13A N17A 116.9(14)
C49C N13A C51C 118.3(18)
O14A C14A N18A 130.8(13)
O14A C14A C35D 118.7(18)
N18A C14A C35D 110.5(17)
C10A N14A C54C 127.1(16)
O15A C15A N19A 126(2)
O15A C15A C44D 116(2)
N19A C15A C44D 118(2)
C14D N15A C11A 137.2(17)
O16A C16A C53D 124(2)
O16A C16A N20A 112(2)
C53D C16A N20A 123(2)
C22D N16A C12A 128.0(16)
C30D N17A C13A 134.9(18)
C14A N18A C34D 124.7(14)
C15A N19A C42D 127.5(17)
C51D N20A C16A 134.3(19)
O1B N1B O2B 113(2)
O1B N1B C1B 121(2)
O2B N1B C1B 125(2)
C8B N2B C9B 117.2
N2B C8B C7B 125.2
N2B C8B C1A 115.0(12)
C7B C8B C1A 119.2(12)
C6B C7B C8B 117.6
O1_1 C6B C7B 127.7(8)
O1_1 C6B C5B 112.4(8)
C7B C6B C5B 119.6
C4B C5B C9B 119.5
C4B C5B C6B 123.6
C9B C5B C6B 116.9
C3B C4B C5B 120.0
C4B C3B C2B 121.4
C1B C2B C3B 120.3
N1B C1B C2B 115.9(11)
N1B C1B C9B 122.2(11)
C2B C1B C9B 119.3
N2B C9B C5B 123.3
N2B C9B C1B 117.3
C5B C9B C1B 119.3
C17B N3B C18B 117.2
N3B C17B C16B 125.2
N3B C17B C2A 117.4(12)
C16B C17B C2A 117.0(12)
C15B C16B C17B 117.6
C16B C15B O1_2 122.0(9)
C16B C15B C14B 119.6
O1_2 C15B C14B 117.3(9)
C13B C14B C18B 119.5
C13B C14B C15B 123.6
C18B C14B C15B 116.9
C12B C13B C14B 119.9
C13B C12B C11B 121.4
C10B C11B C12B 120.3
C11B C10B N1A 124.9(9)
C11B C10B C18B 119.2
N1A C10B C18B 111.9(9)
N3B C18B C14B 123.3
N3B C18B C10B 117.3
C14B C18B C10B 119.3
C26B N4B C27B 117.2
N4B C26B C25B 125.2
N4B C26B C3A 117.1(9)
C25B C26B C3A 116.8(9)
C24B C25B C26B 117.5
O1_3 C24B C25B 125.2(8)
O1_3 C24B C23B 113.3(8)
C25B C24B C23B 119.7
C22B C23B C27B 119.5
C22B C23B C24B 123.6
C27B C23B C24B 116.8
C21B C22B C23B 120.0
C22B C21B C20B 121.4
C19B C20B C21B 120.2
C20B C19B C27B 119.3
C20B C19B N2A 121.5(9)
C27B C19B N2A 115.6(9)
N4B C27B C23B 123.4
N4B C27B C19B 117.3
C23B C27B C19B 119.3
C28B N5B C32B 120.0
N5B C28B C29B 120.0
N5B C28B N3A 110.0(12)
C29B C28B N3A 129.6(12)
C30B C29B C28B 120.0
C29B C30B C31B 120.0
C32B C31B C30B 120.0
N4A C32B C31B 131.0(13)
N4A C32B N5B 109.0(13)
C31B C32B N5B 120.0
C33B N6B C40B 117.3
C39B N7B C40B 118.1
N6B C33B C4A 118.5(14)
N6B C33B C34B 125.4
C4A C33B C34B 116.0(14)
C35B C34B C33B 117.9
C34B C35B O1_4 127.8(11)
C34B C35B C36B 118.9
O1_4 C35B C36B 112.7(11)
C35B C36B C40B 118.7
C35B C36B C37B 124.8
C40B C36B C37B 116.4
C38B C37B C36B 119.3
C37B C38B C39B 119.7
N7B C39B N5A 114.3(11)
N7B C39B C38B 122.2
N5A C39B C38B 123.5(11)
N7B C40B N6B 114.2
N7B C40B C36B 124.3
N6B C40B C36B 121.6
C41B N8B C48B 117.3
C47B N9B C48B 118.1
N8B C41B C42B 125.4
N8B C41B C5A 110.7(12)
C42B C41B C5A 123.8(12)
C43B C42B C41B 117.9
O1_5 C43B C42B 126.0(9)
O1_5 C43B C44B 114.5(9)
C42B C43B C44B 118.9
C43B C44B C48B 118.7
C43B C44B C45B 124.8
C48B C44B C45B 116.5
C46B C45B C44B 119.3
C45B C46B C47B 119.7
N9B C47B N6A 112.6(10)
N9B C47B C46B 122.2
N6A C47B C46B 125.1(10)
N9B C48B N8B 114.2
N9B C48B C44B 124.3
N8B C48B C44B 121.6
C49B N10B C60B 115.9
C57B N11B C58B 117.1
N10B C49B C50B 126.0
N10B C49B C6A 118.9(11)
C50B C49B C6A 115.0(11)
C51B C50B C49B 117.6
O1_6 C51B C50B 126.7(7)
O1_6 C51B C52B 112.8(7)
C50B C51B C52B 120.0
C53B C52B C60B 120.6
C53B C52B C51B 123.1
C60B C52B C51B 116.2
C54B C53B C52B 120.0
C53B C54B C58B 121.7
C53B C54B C55B 122.6
C58B C54B C55B 115.7
C56B C55B O1_7 125.9(7)
C56B C55B C54B 119.9
O1_7 C55B C54B 114.1(7)
C55B C56B C57B 118.7
N11B C57B C56B 124.6
N11B C57B C7A 116.3(10)
C56B C57B C7A 119.1(10)
N11B C58B C59B 119.1
N11B C58B C54B 123.9
C59B C58B C54B 117.0
C58B C59B C60B 122.6
C58B C59B C61B 118.4(9)
C60B C59B C61B 118.8(9)
N10B C60B C59B 117.9
N10B C60B C52B 124.3
C59B C60B C52B 117.9
C6C C1C C2C 120.0
C6C C1C N7A 123.0(14)
C2C C1C N7A 116.9(14)
C1C C6C C5C 120.0
C4C C5C C6C 120.0
C4C C5C C8C 117.7(18)
C6C C5C C8C 122.1(18)
C5C C4C C3C 120.0
C5C C4C N8A 122.0(14)
C3C C4C N8A 117.9(14)
C2C C3C C4C 120.0
C2C C3C C7C 117.9(16)
C4C C3C C7C 122.1(16)
C3C C2C C1C 120.0
O1C N1C O2C 115(3)
O1C N1C C10C 124(3)
O2C N1C C10C 122(3)
O4C N2C O3C 116(4)
O4C N2C C12C 120(4)
O3C N2C C12C 115(3)
C23C N3C C27C 120.0
N3C C23C C24C 120.0
N3C C23C C8A 109(2)
C24C C23C C8A 131(2)
C25C C24C C23C 120.0
C26C C25C C24C 120.0
C27C C26C C25C 120.0
C28C C27C C26C 126.4(17)
C28C C27C N3C 113.5(17)
C26C C27C N3C 120.0
O5C N7C O6C 127(3)
O5C N7C C46C 115(2)
O6C N7C C46C 118(3)
O8C N8C O7C 118(3)
O8C N8C C48C 126(3)
O7C N8C C48C 114(3)
N8A C9C C10C 121.1(17)
N8A C9C N9C 118.8(17)
C10C C9C N9C 120.0
C9C C10C C11C 120.0
C9C C10C N1C 121(2)
C11C C10C N1C 118(2)
C12C C11C C10C 120.0
C11C C12C C13C 120.0
C11C C12C N2C 115(2)
C13C C12C N2C 124(2)
N9A C13C C12C 121.6(18)
N9A C13C N9C 118.1(18)
C12C C13C N9C 120.0
C13C N9C C9C 120.0
C16C C15C C20C 120.0
C16C C15C N9A 116.8(18)
C20C C15C N9A 123.1(18)
C15C C16C C17C 120.0
C15C C16C C21C 121.9(18)
C17C C16C C21C 117.9(18)
C16C C17C C18C 120.0
C19C C18C C17C 120.0
C19C C18C N10A 123.2(18)
C17C C18C N10A 116.7(18)
C20C C19C C18C 120.0
C19C C20C C15C 120.0
C19C C20C C22C 120(2)
C15C C20C C22C 120(2)
C27C C28C N4C 113.9(15)
C27C C28C C29C 126.1(15)
N4C C28C C29C 120.0
C28C N4C N5C 120.0
C31C N5C N4C 120.0
N5C C31C C30C 120.0
N5C C31C C32C 116.9(14)
C30C C31C C32C 123.1(14)
C31C C30C C29C 120.0
C30C C29C C28C 120.0
N6C C32C C33C 120.0
N6C C32C C31C 112.8(14)
C33C C32C C31C 127.1(14)
C32C N6C C36C 120.0
C35C C36C N6C 120.0
C35C C36C C9A 127.6(18)
N6C C36C C9A 112.4(18)
C34C C35C C36C 120.0
C33C C34C C35C 120.0
C34C C33C C32C 120.0
C38C C37C C42C 120.0
C38C C37C N11A 114.9(17)
C42C C37C N11A 125.0(17)
C37C C38C C39C 120.0
C40C C39C C38C 120.0
C40C C39C C43C 124.4(18)
C38C C39C C43C 115.6(18)
C39C C40C C41C 120.0
C39C C40C N12A 116.7(17)
C41C C40C N12A 123.1(17)
C42C C41C C40C 120.0
C42C C41C C44C 118(2)
C40C C41C C44C 122(2)
C41C C42C C37C 120.0
C46C C45C N10C 120.0
C46C C45C N12A 121(2)
N10C C45C N12A 119(2)
C45C C46C C47C 120.0
C45C C46C N7C 124.0(19)
C47C C46C N7C 116.0(19)
C48C C47C C46C 120.0
C49C C48C C47C 120.0
C49C C48C N8C 120(2)
C47C C48C N8C 119(2)
N13A C49C N10C 117.2(19)
N13A C49C C48C 122.4(19)
N10C C49C C48C 120.0
C49C N10C C45C 120.0
C56C C51C C52C 120.0
C56C C51C N13A 124.5(13)
C52C C51C N13A 115.5(13)
C51C C56C C55C 120.0
C51C C56C C58C 119.1(15)
C55C C56C C58C 120.9(15)
C56C C55C C54C 120.0
C53C C54C C55C 120.0
C53C C54C N14A 124.6(14)
C55C C54C N14A 115.4(14)
C54C C53C C52C 120.0
C53C C52C C51C 120.0
C53C C52C C57C 115.1(15)
C51C C52C C57C 124.8(15)
C34D N7D C30D 120.0
C33D C34D N7D 120.0
C33D C34D N18A 128.6(13)
N7D C34D N18A 110.7(12)
C34D C33D C32D 120.0
C31D C32D C33D 120.0
C30D C31D C32D 120.0
N17A C30D C31D 127.4(14)
N17A C30D N7D 112.5(14)
C31D C30D N7D 120.0
C1D N1D C12D 115.9
C9D N2D C10D 117.1
N1D C1D C2D 126.0
N1D C1D C10A 115.6(11)
C2D C1D C10A 118.1(11)
C3D C2D C1D 117.6
O1_8 C3D C2D 123.4(7)
O1_8 C3D C4D 116.3(7)
C2D C3D C4D 120.0
C5D C4D C12D 120.6
C5D C4D C3D 123.1
C12D C4D C3D 116.3
C6D C5D C4D 120.0
C5D C6D C10D 121.7
C5D C6D C7D 122.6
C10D C6D C7D 115.7
C8D C7D O1_9 128.0(6)
C8D C7D C6D 119.9
O1_9 C7D C6D 111.9(6)
C7D C8D C9D 118.7
N2D C9D C11A 114.7(9)
N2D C9D C8D 124.7
C11A C9D C8D 120.6(9)
N2D C10D C11D 119.1
N2D C10D C6D 123.9
C11D C10D C6D 117.0
C10D C11D C12D 122.6
C10D C11D C13D 118.6(10)
C12D C11D C13D 118.5(10)
N1D C12D C11D 117.9
N1D C12D C4D 124.2
C11D C12D C4D 117.9
O2D N11D O1D 123.77(17)
O2D N11D C60D 104.7(8)
O1D N11D C60D 131.5(8)
C14D N3D C21D 117.3
C20D N4D C21D 118.1
N3D C14D N15A 112.3(10)
N3D C14D C15D 125.4
N15A C14D C15D 122.3(10)
C16D C15D C14D 117.9
C15D C16D C17D 118.8
C16D C17D C21D 118.8
C16D C17D C18D 124.8
C21D C17D C18D 116.5
C19D C18D O1_10 124.5(8)
C19D C18D C17D 119.3
O1_10 C18D C17D 116.2(8)
C18D C19D C20D 119.7
N4D C20D C12A 116.3(11)
N4D C20D C19D 122.2
C12A C20D C19D 121.1(11)
N4D C21D N3D 114.1
N4D C21D C17D 124.3
N3D C21D C17D 121.6
C22D N5D C29D 117.3
C28D N6D C29D 118.1
N5D C22D N16A 108.8(11)
N5D C22D C23D 125.4
N16A C22D C23D 125.2(11)
C24D C23D C22D 117.9
C23D C24D C25D 118.9
C24D C25D C29D 118.7
C24D C25D C26D 124.8
C29D C25D C26D 116.5
C27D C26D O1_11 129.2(10)
C27D C26D C25D 119.3
O1_11 C26D C25D 110.8(10)
C26D C27D C28D 119.7
N6D C28D C13A 118.0(11)
N6D C28D C27D 122.2
C13A C28D C27D 119.9(11)
N6D C29D N5D 114.2
N6D C29D C25D 124.3
N5D C29D C25D 121.6
C35D N8D C43D 117.2
N8D C35D C36D 125.2
N8D C35D C14A 119.7(12)
C36D C35D C14A 114.6(12)
C37D C36D C35D 117.5
O1_12 C37D C36D 125.4(9)
O1_12 C37D C38D 113.6(9)
C36D C37D C38D 119.7
C39D C38D C43D 119.5
C39D C38D C37D 123.6
C43D C38D C37D 116.9
C40D C39D C38D 119.9
C39D C40D C41D 121.4
C42D C41D C40D 120.2
C41D C42D C43D 119.3
C41D C42D N19A 119.4(9)
C43D C42D N19A 118.7(9)
N8D C43D C38D 123.3
N8D C43D C42D 117.3
C38D C43D C42D 119.3
C44D N9D C52D 117.2
N9D C44D C45D 125.2
N9D C44D C15A 119.2(12)
C45D C44D C15A 115.1(12)
C46D C45D C44D 117.5
O1_13 C46D C45D 123.4(9)
O1_13 C46D C47D 115.7(9)
C45D C46D C47D 119.7
C48D C47D C52D 119.5
C48D C47D C46D 123.6
C52D C47D C46D 116.8
C49D C48D C47D 119.9
C48D C49D C50D 121.4
C51D C50D C49D 120.2
N20A C51D C50D 122.4(10)
N20A C51D C52D 115.6(10)
C50D C51D C52D 119.3
N9D C52D C47D 123.3
N9D C52D C51D 117.3
C47D C52D C51D 119.3
C53D N10D C61D 117.2
N10D C53D C16A 117.0(14)
N10D C53D C54D 125.2
C16A C53D C54D 117.0(14)
C55D C54D C53D 117.6
C54D C55D O1_14 125.6(11)
C54D C55D C56D 119.7
O1_14 C55D C56D 113.5(11)
C57D C56D C61D 119.5
C57D C56D C55D 123.6
C61D C56D C55D 116.8
C58D C57D C56D 119.9
C57D C58D C59D 121.4
C60D C59D C58D 120.3
C59D C60D C61D 119.2
C59D C60D N11D 124.0(6)
C61D C60D N11D 116.7(6)
N10D C61D C56D 123.3
N10D C61D C60D 117.3
C56D C61D C60D 119.3
CL1 C1F CL2 108.9(16)
CL4 C2F CL3 106.6(18)
C6B O1_1 C1_1 119.8(12)
O1_1 C1_1 C2_1 111.4(13)
C1_1 C2_1 C3_1 109.5(15)
C1_1 C2_1 C4_1 108.9(18)
C3_1 C2_1 C4_1 111.6(11)
C15B O1_2 C1_2 119.7(14)
O1_2 C1_2 C2_2 104.3(14)
C1_2 C2_2 C4_2 106.0(17)
C1_2 C2_2 C3_2 106(2)
C4_2 C2_2 C3_2 112.4(12)
C24B O1_3 C1_3 118.7(12)
O1_3 C1_3 C2_3 105.2(15)
C1_3 C2_3 C3_3 108.9(19)
C1_3 C2_3 C4_3 106(2)
C3_3 C2_3 C4_3 110.7(12)
C35B O1_4 C1_4 110.1(16)
O1_4 C1_4 C2_4 103.1(16)
C1_4 C2_4 C4_4 112.6(12)
C1_4 C2_4 C3_4 110.6(12)
C4_4 C2_4 C3_4 111.6(13)
C43B O1_5 C1_5 115.8(14)
O1_5 C1_5 C2_5 108.0(16)
C1_5 C2_5 C3_5 107(3)
C1_5 C2_5 C4_5 105(2)
C3_5 C2_5 C4_5 111.4(12)
C51B O1_6 C1_6 116.1(12)
O1_6 C1_6 C2_6 102.8(15)
C1_6 C2_6 C3_6 119.3(19)
C1_6 C2_6 C4_6 111(2)
C3_6 C2_6 C4_6 111.0(12)
C55B O1_7 C1_7 116.6(12)
O1_7 C1_7 C2_7 105.1(14)
C1_7 C2_7 C3_7 106.8(18)
C1_7 C2_7 C4_7 107(2)
C3_7 C2_7 C4_7 112.7(12)
C3D O1_8 C1_8 119.7(12)
O1_8 C1_8 C2_8 107.0(13)
C1_8 C2_8 C3_8 113.6(18)
C1_8 C2_8 C4_8 107.7(15)
C3_8 C2_8 C4_8 111.2(11)
C7D O1_9 C1_9 113.9(11)
O1_9 C1_9 C2_9 103.6(14)
C1_9 C2_9 C4_9 113.7(17)
C1_9 C2_9 C3_9 114.9(18)
C4_9 C2_9 C3_9 109.8(12)
C18D O1_10 C1_10 118.6(12)
O1_10 C1_10 C2_10 106.1(13)
C1_10 C2_10 C4_10 115.2(17)
C1_10 C2_10 C3_10 106.9(16)
C4_10 C2_10 C3_10 112.0(11)
C26D O1_11 C1_11 111.8(16)
O1_11 C1_11 C2_11 107(2)
C1_11 C2_11 C4_11 110(2)
C1_11 C2_11 C3_11 114(2)
C4_11 C2_11 C3_11 111.3(12)
C37D O1_12 C1_12 116.9(14)
O1_12 C1_12 C2_12 102.9(15)
C1_12 C2_12 C3_12 119(3)
C1_12 C2_12 C4_12 103(2)
C3_12 C2_12 C4_12 111.5(13)
C46D O1_13 C1_13 123.0(13)
O1_13 C1_13 C2_13 109.0(14)
C1_13 C2_13 C4_13 104.6(16)
C1_13 C2_13 C3_13 106.2(18)
C4_13 C2_13 C3_13 111.9(12)
C55D O1_14 C1_14 115.1(17)
O1_14 C1_14 C2_14 106.0(18)
C1_14 C2_14 C3_14 108(3)
C1_14 C2_14 C4_14 108(2)
C3_14 C2_14 C4_14 110.9(13)

loop_
_geom_bond_atom_site_label_1
_geom_bond_atom_site_label_2
_geom_bond_distance
C1A O1A 1.26(2)
C1A N1A 1.30(2)
C1A C8B 1.50(2)
N1A C10B 1.413(18)
C2A O2A 1.24(2)
C2A N2A 1.33(2)
C2A C17B 1.5100(12)
N2A C19B 1.468(19)
C3A O3A 1.2501(11)
C3A N3A 1.35(2)
C3A C26B 1.5100(12)
N3A C28B 1.399(18)
C4A O4A 1.24(2)
C4A C33B 1.37(3)
C4A N4A 1.42(3)
N4A C32B 1.37(2)
C5A O5A 1.28(2)
C5A N5A 1.29(3)
C5A C41B 1.5101(11)
N5A C39B 1.41(2)
C6A O6A 1.21(2)
C6A C49B 1.43(2)
C6A N6A 1.46(3)
N6A C47B 1.339(18)
C7A O7A 1.21(2)
C7A N7A 1.36(2)
C7A C57B 1.50(2)
N7A C1C 1.47(2)
C8A O8A 1.25(3)
C8A N10A 1.30(3)
C8A C23C 1.46(3)
N8A C9C 1.37(2)
N8A C4C 1.50(2)
C9A O9A 1.23(3)
C9A N11A 1.28(3)
C9A C36C 1.5101(12)
N9A C13C 1.39(3)
N9A C15C 1.44(3)
C10A O10A 1.22(2)
C10A N14A 1.31(2)
C10A C1D 1.5101(12)
N10A C18C 1.42(3)
C11A O11A 1.2501(11)
C11A N15A 1.35(2)
C11A C9D 1.41(2)
N11A C37C 1.46(2)
C12A O12A 1.21(2)
C12A C20D 1.43(2)
C12A N16A 1.43(2)
N12A C45C 1.39(3)
N12A C40C 1.47(3)
C13A O13A 1.2501(11)
C13A C28D 1.37(2)
C13A N17A 1.40(2)
N13A C49C 1.34(2)
N13A C51C 1.48(2)
C14A O14A 1.22(2)
C14A N18A 1.32(2)
C14A C35D 1.5100(12)
N14A C54C 1.43(2)
C15A O15A 1.25(2)
C15A N19A 1.29(2)
C15A C44D 1.51(2)
N15A C14D 1.350(19)
C16A O16A 1.30(2)
C16A C53D 1.34(3)
C16A N20A 1.41(3)
N16A C22D 1.375(19)
N17A C30D 1.33(2)
N18A C34D 1.392(19)
N19A C42D 1.466(19)
N20A C51D 1.36(2)
O1B N1B 1.24(2)
N1B O2B 1.29(2)
N1B C1B 1.36(2)
N2B C8B 1.3142
N2B C9B 1.3643
C8B C7B 1.4141
C7B C6B 1.3872
C6B O1_1 1.325(15)
C6B C5B 1.4229
C5B C4B 1.4095
C5B C9B 1.4202
C4B C3B 1.3697
C3B C2B 1.4121
C2B C1B 1.3787
C1B C9B 1.4366
N3B C17B 1.3140
N3B C18B 1.3647
C17B C16B 1.4145
C16B C15B 1.3871
C15B O1_2 1.401(18)
C15B C14B 1.4233
C14B C13B 1.4100
C14B C18B 1.4200
C13B C12B 1.3692
C12B C11B 1.4119
C11B C10B 1.3790
C10B C18B 1.4359
N4B C26B 1.3144
N4B C27B 1.3644
C26B C25B 1.4144
C25B C24B 1.3873
C24B O1_3 1.363(16)
C24B C23B 1.4228
C23B C22B 1.4092
C23B C27B 1.4198
C22B C21B 1.3694
C21B C20B 1.4120
C20B C19B 1.3792
C19B C27B 1.4368
N5B C28B 1.3900
N5B C32B 1.3900
C28B C29B 1.3900
C29B C30B 1.3900
C30B C31B 1.3900
C31B C32B 1.3900
N6B C33B 1.3273
N6B C40B 1.3618
N7B C39B 1.3317
N7B C40B 1.3503
C33B C34B 1.3924
C34B C35B 1.3769
C35B O1_4 1.38(2)
C35B C36B 1.4132
C36B C40B 1.4147
C36B C37B 1.4350
C37B C38B 1.3612
C38B C39B 1.4365
N8B C41B 1.3273
N8B C48B 1.3617
N9B C47B 1.3324
N9B C48B 1.3501
C41B C42B 1.3922
C42B C43B 1.3757
C43B O1_5 1.345(17)
C43B C44B 1.4138
C44B C48B 1.4146
C44B C45B 1.4353
C45B C46B 1.3610
C46B C47B 1.4363
N10B C49B 1.3152
N10B C60B 1.3737
N11B C57B 1.3191
N11B C58B 1.3621
C49B C50B 1.4207
C50B C51B 1.3756
C51B O1_6 1.336(16)
C51B C52B 1.4326
C52B C53B 1.3928
C52B C60B 1.4253
C53B C54B 1.3841
C54B C58B 1.4254
C54B C55B 1.4632
C55B C56B 1.3421
C55B O1_7 1.356(16)
C56B C57B 1.4301
C58B C59B 1.4055
C59B C60B 1.4057
C59B C61B 1.59(2)
C1C C6C 1.3900
C1C C2C 1.3900
C6C C5C 1.3900
C5C C4C 1.3900
C5C C8C 1.49(4)
C4C C3C 1.3900
C3C C2C 1.3900
C3C C7C 1.60(3)
N1C O1C 1.23(3)
N1C O2C 1.24(3)
N1C C10C 1.44(3)
N2C O4C 1.22(4)
N2C O3C 1.27(3)
N2C C12C 1.43(4)
N3C C23C 1.3900
N3C C27C 1.3900
C23C C24C 1.3900
C24C C25C 1.3900
C25C C26C 1.3900
C26C C27C 1.3900
C27C C28C 1.376(18)
O5C N7C 1.2300(11)
O6C N7C 1.2301(11)
N7C C46C 1.48(3)
O7C N8C 1.36(3)
N8C O8C 1.15(3)
N8C C48C 1.39(3)
C9C C10C 1.3900
C9C N9C 1.3900
C10C C11C 1.3900
C11C C12C 1.3900
C12C C13C 1.3900
C13C N9C 1.3900
C15C C16C 1.3900
C15C C20C 1.3900
C16C C17C 1.3900
C16C C21C 1.57(4)
C17C C18C 1.3900
C18C C19C 1.3900
C19C C20C 1.3900
C20C C22C 1.45(4)
C28C N4C 1.3900
C28C C29C 1.3900
N4C N5C 1.3900
N5C C31C 1.3900
C31C C30C 1.3900
C31C C32C 1.395(17)
C30C C29C 1.3900
C32C N6C 1.3900
C32C C33C 1.3900
N6C C36C 1.3900
C36C C35C 1.3900
C35C C34C 1.3900
C34C C33C 1.3900
C37C C38C 1.3900
C37C C42C 1.3900
C38C C39C 1.3900
C39C C40C 1.3900
C39C C43C 1.5099(12)
C40C C41C 1.3900
C41C C42C 1.3900
C41C C44C 1.54(4)
C45C C46C 1.3900
C45C N10C 1.3900
C46C C47C 1.3900
C47C C48C 1.3900
C48C C49C 1.3900
C49C N10C 1.3900
C51C C56C 1.3900
C51C C52C 1.3900
C56C C55C 1.3900
C56C C58C 1.5099(12)
C55C C54C 1.3900
C54C C53C 1.3900
C53C C52C 1.3900
C52C C57C 1.60(3)
N7D C34D 1.3900
N7D C30D 1.3900
C34D C33D 1.3900
C33D C32D 1.3900
C32D C31D 1.3900
C31D C30D 1.3900
N1D C1D 1.3148
N1D C12D 1.3733
N2D C9D 1.3190
N2D C10D 1.3621
C1D C2D 1.4209
C2D C3D 1.3755
C3D O1_8 1.350(16)
C3D C4D 1.4324
C4D C5D 1.3931
C4D C12D 1.4253
C5D C6D 1.3841
C6D C10D 1.4256
C6D C7D 1.4632
C7D C8D 1.3423
C7D O1_9 1.368(15)
C8D C9D 1.4297
C10D C11D 1.4055
C11D C12D 1.4060
C11D C13D 1.53(2)
O1D N11D 1.2301(11)
O2D N11D 1.2301(11)
N11D C60D 1.469(15)
N3D C14D 1.3270
N3D C21D 1.3621
N4D C20D 1.3325
N4D C21D 1.3500
C14D C15D 1.3920
C15D C16D 1.3762
C16D C17D 1.4134
C17D C21D 1.4139
C17D C18D 1.4357
C18D C19D 1.3612
C18D O1_10 1.379(16)
C19D C20D 1.4362
N5D C22D 1.3274
N5D C29D 1.3617
N6D C28D 1.3322
N6D C29D 1.3499
C22D C23D 1.3926
C23D C24D 1.3764
C24D C25D 1.4139
C25D C29D 1.4148
C25D C26D 1.4350
C26D C27D 1.3616
C26D O1_11 1.37(2)
C27D C28D 1.4364
N8D C35D 1.3143
N8D C43D 1.3642
C35D C36D 1.4145
C36D C37D 1.3876
C37D O1_12 1.380(17)
C37D C38D 1.4228
C38D C39D 1.4098
C38D C43D 1.4198
C39D C40D 1.3692
C40D C41D 1.4120
C41D C42D 1.3794
C42D C43D 1.4364
N9D C44D 1.3146
N9D C52D 1.3643
C44D C45D 1.4142
C45D C46D 1.3866
C46D O1_13 1.325(16)
C46D C47D 1.4226
C47D C48D 1.4100
C47D C52D 1.4200
C48D C49D 1.3697
C49D C50D 1.4120
C50D C51D 1.3791
C51D C52D 1.4366
N10D C53D 1.3142
N10D C61D 1.3645
C53D C54D 1.4144
C54D C55D 1.3870
C55D O1_14 1.39(2)
C55D C56D 1.4228
C56D C57D 1.4095
C56D C61D 1.4204
C57D C58D 1.3693
C58D C59D 1.4123
C59D C60D 1.3792
C60D C61D 1.4366
C1F CL1 1.75(3)
C1F CL2 1.84(3)
C2F CL4 1.80(4)
C2F CL3 1.83(4)
O1_1 C1_1 1.4071(12)
C1_1 C2_1 1.5030(11)
C2_1 C3_1 1.5100(12)
C2_1 C4_1 1.5101(12)
O1_2 C1_2 1.4070(12)
C1_2 C2_2 1.5031(12)
C2_2 C4_2 1.5099(12)
C2_2 C3_2 1.5100(11)
O1_3 C1_3 1.4070(11)
C1_3 C2_3 1.5030(12)
C2_3 C3_3 1.5100(12)
C2_3 C4_3 1.5101(12)
O1_4 C1_4 1.4071(12)
C1_4 C2_4 1.5031(12)
C2_4 C4_4 1.5100(11)
C2_4 C3_4 1.5101(12)
O1_5 C1_5 1.4071(12)
C1_5 C2_5 1.5031(12)
C2_5 C3_5 1.5101(12)
C2_5 C4_5 1.5100(12)
O1_6 C1_6 1.4070(12)
C1_6 C2_6 1.5030(12)
C2_6 C3_6 1.5100(11)
C2_6 C4_6 1.5100(12)
O1_7 C1_7 1.4071(11)
C1_7 C2_7 1.5030(12)
C2_7 C3_7 1.5100(12)
C2_7 C4_7 1.5100(11)
O1_8 C1_8 1.4069(12)
C1_8 C2_8 1.5030(12)
C2_8 C3_8 1.5100(11)
C2_8 C4_8 1.5100(12)
O1_9 C1_9 1.4072(11)
C1_9 C2_9 1.5030(11)
C2_9 C4_9 1.5101(11)
C2_9 C3_9 1.5101(12)
O1_10 C1_10 1.4069(11)
C1_10 C2_10 1.5031(11)
C2_10 C4_10 1.5100(12)
C2_10 C3_10 1.5100(11)
O1_11 C1_11 1.4071(11)
C1_11 C2_11 1.5031(12)
C2_11 C4_11 1.5100(12)
C2_11 C3_11 1.5100(11)
O1_12 C1_12 1.4070(12)
C1_12 C2_12 1.5031(12)
C2_12 C3_12 1.5100(12)
C2_12 C4_12 1.5101(12)
O1_13 C1_13 1.4071(11)
C1_13 C2_13 1.5029(11)
C2_13 C4_13 1.5100(12)
C2_13 C3_13 1.5100(12)
O1_14 C1_14 1.4070(12)
C1_14 C2_14 1.5031(12)
C2_14 C3_14 1.5099(11)
C2_14 C4_14 1.5100(12)

loop_
_geom_torsion_atom_site_label_1
_geom_torsion_atom_site_label_2
_geom_torsion_atom_site_label_3
_geom_torsion_atom_site_label_4
_geom_torsion
O1A C1A N1A C10B -2(3)
C8B C1A N1A C10B -172.9(14)
O2A C2A N2A C19B 6(3)
C17B C2A N2A C19B -168.6(14)
O3A C3A N3A C28B 11(3)
C26B C3A N3A C28B -171.5(14)
O4A C4A N4A C32B -9(3)
C33B C4A N4A C32B 170.8(18)
O5A C5A N5A C39B -6(4)
C41B C5A N5A C39B 173.3(16)
O6A C6A N6A C47B 0(3)
C49B C6A N6A C47B 178.8(15)
O7A C7A N7A C1C -2(3)
C57B C7A N7A C1C 174.8(15)
O8A C8A N10A C18C 2(5)
C23C C8A N10A C18C 177(2)
O9A C9A N11A C37C 1(5)
C36C C9A N11A C37C 173.8(17)
O10A C10A N14A C54C -5(4)
C1D C10A N14A C54C -178.4(16)
O11A C11A N15A C14D -10(4)
C9D C11A N15A C14D 175.2(17)
O12A C12A N16A C22D -2(3)
C20D C12A N16A C22D 179.3(16)
O13A C13A N17A C30D -6(3)
C28D C13A N17A C30D 166.8(19)
O14A C14A N18A C34D 2(4)
C35D C14A N18A C34D 179.9(14)
O15A C15A N19A C42D 8(4)
C44D C15A N19A C42D -170.5(14)
O16A C16A N20A C51D 5(4)
C53D C16A N20A C51D -172.6(19)
C9B N2B C8B C7B -2.6
C9B N2B C8B C1A -172.7(12)
O1A C1A C8B N2B -159.9(14)
N1A C1A C8B N2B 12(2)
O1A C1A C8B C7B 29(2)
N1A C1A C8B C7B -159.0(14)
N2B C8B C7B C6B 2.8
C1A C8B C7B C6B 172.5(13)
C8B C7B C6B O1_1 175.1(13)
C8B C7B C6B C5B 1.2
O1_1 C6B C5B C4B 1.9(11)
C7B C6B C5B C4B 176.6
O1_1 C6B C5B C9B -179.7(11)
C7B C6B C5B C9B -5.0
C9B C5B C4B C3B -0.6
C6B C5B C4B C3B 177.8
C5B C4B C3B C2B -3.0
C4B C3B C2B C1B 1.8
O1B N1B C1B C2B 50(2)
O2B N1B C1B C2B -137.6(17)
O1B N1B C1B C9B -148.4(16)
O2B N1B C1B C9B 24(3)
C3B C2B C1B N1B 164.8(13)
C3B C2B C1B C9B 2.8
C8B N2B C9B C5B -1.7
C8B N2B C9B C1B 177.0
C4B C5B C9B N2B -176.1
C6B C5B C9B N2B 5.4
C4B C5B C9B C1B 5.2
C6B C5B C9B C1B -173.3
N1B C1B C9B N2B 14.2(14)
C2B C1B C9B N2B 175.0
N1B C1B C9B C5B -167.1(14)
C2B C1B C9B C5B -6.3
C18B N3B C17B C16B -2.7
C18B N3B C17B C2A -174.9(12)
O2A C2A C17B N3B -170.6(15)
N2A C2A C17B N3B 4(2)
O2A C2A C17B C16B 16(2)
N2A C2A C17B C16B -168.7(13)
N3B C17B C16B C15B 2.8
C2A C17B C16B C15B 175.1(12)
C17B C16B C15B O1_2 169.4(13)
C17B C16B C15B C14B 1.3
C16B C15B C14B C13B 176.6
O1_2 C15B C14B C13B 7.9(12)
C16B C15B C14B C18B -5.1
O1_2 C15B C14B C18B -173.7(12)
C18B C14B C13B C12B -0.6
C15B C14B C13B C12B 177.7
C14B C13B C12B C11B -3.0
C13B C12B C11B C10B 1.9
C12B C11B C10B N1A 158.5(12)
C12B C11B C10B C18B 2.8
C1A N1A C10B C11B 24(2)
C1A N1A C10B C18B -178.5(17)
C17B N3B C18B C14B -1.7
C17B N3B C18B C10B 177.1
C13B C14B C18B N3B -176.2
C15B C14B C18B N3B 5.4
C13B C14B C18B C10B 5.2
C15B C14B C18B C10B -173.3
C11B C10B C18B N3B 175.0
N1A C10B C18B N3B 16.3(10)
C11B C10B C18B C14B -6.3
N1A C10B C18B C14B -164.9(10)
C27B N4B C26B C25B -2.7
C27B N4B C26B C3A -171.4(11)
O3A C3A C26B N4B -179.3(15)
N3A C3A C26B N4B 2.8(18)
O3A C3A C26B C25B 11(2)
N3A C3A C26B C25B -166.9(12)
N4B C26B C25B C24B 2.9
C3A C26B C25B C24B 171.6(11)
C26B C25B C24B O1_3 164.7(13)
C26B C25B C24B C23B 1.2
O1_3 C24B C23B C22B 11.3(11)
C25B C24B C23B C22B 176.6
O1_3 C24B C23B C27B -170.3(11)
C25B C24B C23B C27B -5.0
C27B C23B C22B C21B -0.6
C24B C23B C22B C21B 177.7
C23B C22B C21B C20B -3.0
C22B C21B C20B C19B 1.9
C21B C20B C19B C27B 2.8
C21B C20B C19B N2A 160.5(11)
C2A N2A C19B C20B 16(2)
C2A N2A C19B C27B 174.4(16)
C26B N4B C27B C23B -1.7
C26B N4B C27B C19B 177.0
C22B C23B C27B N4B -176.1
C24B C23B C27B N4B 5.4
C22B C23B C27B C19B 5.2
C24B C23B C27B C19B -173.3
C20B C19B C27B N4B 175.0
N2A C19B C27B N4B 16.0(11)
C20B C19B C27B C23B -6.3
N2A C19B C27B C23B -165.2(11)
C32B N5B C28B C29B 0.0
C32B N5B C28B N3A -173.3(13)
C3A N3A C28B N5B 172.6(15)
C3A N3A C28B C29B 0(2)
N5B C28B C29B C30B 0.0
N3A C28B C29B C30B 171.8(16)
C28B C29B C30B C31B 0.0
C29B C30B C31B C32B 0.0
C4A N4A C32B C31B 17(3)
C4A N4A C32B N5B -163(2)
C30B C31B C32B N4A 179.3(18)
C30B C31B C32B N5B 0.0
C28B N5B C32B N4A -179.4(14)
C28B N5B C32B C31B 0.0
C40B N6B C33B C4A 180.0(14)
C40B N6B C33B C34B 2.9
O4A C4A C33B N6B -173(2)
N4A C4A C33B N6B 7(2)
O4A C4A C33B C34B 5(3)
N4A C4A C33B C34B -175.1(14)
N6B C33B C34B C35B -1.7
C4A C33B C34B C35B -178.9(14)
C33B C34B C35B O1_4 -172.6(16)
C33B C34B C35B C36B -2.1
C34B C35B C36B C40B 4.6
O1_4 C35B C36B C40B 176.4(14)
C34B C35B C36B C37B -175.2
O1_4 C35B C36B C37B -3.3(13)
C35B C36B C37B C38B -177.9
C40B C36B C37B C38B 2.4
C36B C37B C38B C39B -0.9
C40B N7B C39B N5A 176.2(11)
C40B N7B C39B C38B -0.6
C5A N5A C39B N7B -179.4(19)
C5A N5A C39B C38B -3(3)
C37B C38B C39B N7B -0.1
C37B C38B C39B N5A -176.6(12)
C39B N7B C40B N6B -177.1
C39B N7B C40B C36B 2.4
C33B N6B C40B N7B 179.4
C33B N6B C40B C36B -0.1
C35B C36B C40B N7B 177.0
C37B C36B C40B N7B -3.2
C35B C36B C40B N6B -3.5
C37B C36B C40B N6B 176.2
C48B N8B C41B C42B 2.8
C48B N8B C41B C5A -175.1(11)
O5A C5A C41B N8B -176.2(15)
N5A C5A C41B N8B 5(2)
O5A C5A C41B C42B 6(2)
N5A C5A C41B C42B -173.2(14)
N8B C41B C42B C43B -1.7
C5A C41B C42B C43B 175.9(13)
C41B C42B C43B O1_5 -172.4(13)
C41B C42B C43B C44B -2.1
O1_5 C43B C44B C48B 176.0(12)
C42B C43B C44B C48B 4.5
O1_5 C43B C44B C45B -3.8(12)
C42B C43B C44B C45B -175.2
C43B C44B C45B C46B -177.9
C48B C44B C45B C46B 2.4
C44B C45B C46B C47B -0.9
C48B N9B C47B N6A 175.9(11)
C48B N9B C47B C46B -0.6
C6A N6A C47B N9B -178.2(17)
C6A N6A C47B C46B -2(3)
C45B C46B C47B N9B -0.1
C45B C46B C47B N6A -176.2(12)
C47B N9B C48B N8B -177.1
C47B N9B C48B C44B 2.4
C41B N8B C48B N9B 179.5
C41B N8B C48B C44B -0.1
C43B C44B C48B N9B 177.0
C45B C44B C48B N9B -3.2
C43B C44B C48B N8B -3.5
C45B C44B C48B N8B 176.2
C60B N10B C49B C50B -0.6
C60B N10B C49B C6A -176.7(12)
O6A C6A C49B N10B -174.1(19)
N6A C6A C49B N10B 8(2)
O6A C6A C49B C50B 9(3)
N6A C6A C49B C50B -169.0(12)
N10B C49B C50B C51B 1.9
C6A C49B C50B C51B 178.2(11)
C49B C50B C51B O1_6 -172.7(12)
C49B C50B C51B C52B -1.4
O1_6 C51B C52B C53B -8.8(11)
C50B C51B C52B C53B 178.8
O1_6 C51B C52B C60B 172.2(11)
C50B C51B C52B C60B -0.2
C60B C52B C53B C54B -0.9
C51B C52B C53B C54B -179.8
C52B C53B C54B C58B -0.5
C52B C53B C54B C55B 178.8
C53B C54B C55B C56B -178.6
C58B C54B C55B C56B 0.8
C53B C54B C55B O1_7 2.8(11)
C58B C54B C55B O1_7 -177.8(11)
O1_7 C55B C56B C57B 176.5(12)
C54B C55B C56B C57B -1.9
C58B N11B C57B C56B 1.1
C58B N11B C57B C7A -179.0(10)
C55B C56B C57B N11B 1.0
C55B C56B C57B C7A -178.9(10)
O7A C7A C57B N11B -178.4(16)
N7A C7A C57B N11B 4.4(18)
O7A C7A C57B C56B 1(2)
N7A C7A C57B C56B -175.7(12)
C57B N11B C58B C59B 177.8
C57B N11B C58B C54B -2.3
C53B C54B C58B N11B -179.2
C55B C54B C58B N11B 1.4
C53B C54B C58B C59B 0.7
C55B C54B C58B C59B -178.7
N11B C58B C59B C60B -179.6
C54B C58B C59B C60B 0.5
N11B C58B C59B C61B 5.2(12)
C54B C58B C59B C61B -174.7(12)
C49B N10B C60B C59B 179.3
C49B N10B C60B C52B -1.2
C58B C59B C60B N10B 177.6
C61B C59B C60B N10B -7.2(12)
C58B C59B C60B C52B -1.9
C61B C59B C60B C52B 173.4(12)
C53B C52B C60B N10B -177.4
C51B C52B C60B N10B 1.6
C53B C52B C60B C59B 2.0
C51B C52B C60B C59B -179.0
C7A N7A C1C C6C -5(3)
C7A N7A C1C C2C 172.6(17)
C2C C1C C6C C5C 0.0
N7A C1C C6C C5C 177.2(16)
C1C C6C C5C C4C 0.0
C1C C6C C5C C8C 175(2)
C6C C5C C4C C3C 0.0
C8C C5C C4C C3C -175(2)
C6C C5C C4C N8A 176.6(16)
C8C C5C C4C N8A 1(2)
C9C N8A C4C C5C -94(2)
C9C N8A C4C C3C 83(2)
C5C C4C C3C C2C 0.0
N8A C4C C3C C2C -176.7(16)
C5C C4C C3C C7C -179.6(19)
N8A C4C C3C C7C 4(2)
C4C C3C C2C C1C 0.0
C7C C3C C2C C1C 179.6(18)
C6C C1C C2C C3C 0.0
N7A C1C C2C C3C -177.4(15)
C27C N3C C23C C24C 0.0
C27C N3C C23C C8A -178.2(18)
O8A C8A C23C N3C -175(2)
N10A C8A C23C N3C 9(3)
O8A C8A C23C C24C 7(3)
N10A C8A C23C C24C -169(2)
N3C C23C C24C C25C 0.0
C8A C23C C24C C25C 178(2)
C23C C24C C25C C26C 0.0
C24C C25C C26C C27C 0.0
C25C C26C C27C C28C 176.7(19)
C25C C26C C27C N3C 0.0
C23C N3C C27C C28C -177.1(16)
C23C N3C C27C C26C 0.0
C4C N8A C9C C10C 177.4(14)
C4C N8A C9C N9C 2(2)
N8A C9C C10C C11C -175(2)
N9C C9C C10C C11C 0.0
N8A C9C C10C N1C -4(2)
N9C C9C C10C N1C 171(2)
O1C N1C C10C C9C 6(4)
O2C N1C C10C C9C -174(2)
O1C N1C C10C C11C 178(2)
O2C N1C C10C C11C -3(3)
C9C C10C C11C C12C 0.0
N1C C10C C11C C12C -171(2)
C10C C11C C12C C13C 0.0
C10C C11C C12C N2C -178(2)
O4C N2C C12C C11C 152(3)
O3C N2C C12C C11C 5(4)
O4C N2C C12C C13C -25(4)
O3C N2C C12C C13C -173(2)
C15C N9A C13C C12C -176.8(16)
C15C N9A C13C N9C 9(3)
C11C C12C C13C N9A -174(2)
N2C C12C C13C N9A 4(3)
C11C C12C C13C N9C 0.0
N2C C12C C13C N9C 178(3)
N9A C13C N9C C9C 174(2)
C12C C13C N9C C9C 0.0
N8A C9C N9C C13C 175.6(19)
C10C C9C N9C C13C 0.0
C13C N9A C15C C16C -104(2)
C13C N9A C15C C20C 75(2)
C20C C15C C16C C17C 0.0
N9A C15C C16C C17C 178.8(19)
C20C C15C C16C C21C -175(2)
N9A C15C C16C C21C 4(2)
C15C C16C C17C C18C 0.0
C21C C16C C17C C18C 175(2)
C16C C17C C18C C19C 0.0
C16C C17C C18C N10A 176.1(18)
C8A N10A C18C C19C -13(4)
C8A N10A C18C C17C 171(3)
C17C C18C C19C C20C 0.0
N10A C18C C19C C20C -176(2)
C18C C19C C20C C15C 0.0
C18C C19C C20C C22C -180(2)
C16C C15C C20C C19C 0.0
N9A C15C C20C C19C -179(2)
C16C C15C C20C C22C 180(2)
N9A C15C C20C C22C 1(2)
C26C C27C C28C N4C 7.5(19)
N3C C27C C28C N4C -175.7(9)
C26C C27C C28C C29C -171.4(11)
N3C C27C C28C C29C 5.4(18)
C27C C28C N4C N5C -179.0(15)
C29C C28C N4C N5C 0.0
C28C N4C N5C C31C 0.0
N4C N5C C31C C30C 0.0
N4C N5C C31C C32C 179.0(15)
N5C C31C C30C C29C 0.0
C32C C31C C30C C29C -178.9(16)
C31C C30C C29C C28C 0.0
C27C C28C C29C C30C 178.8(17)
N4C C28C C29C C30C 0.0
N5C C31C C32C N6C -172.8(9)
C30C C31C C32C N6C 6.2(15)
N5C C31C C32C C33C 10.5(18)
C30C C31C C32C C33C -170.5(10)
C33C C32C N6C C36C 0.0
C31C C32C N6C C36C -177.0(14)
C32C N6C C36C C35C 0.0
C32C N6C C36C C9A -180.0(16)
O9A C9A C36C C35C 5(3)
N11A C9A C36C C35C -170.3(16)
O9A C9A C36C N6C -175.2(18)
N11A C9A C36C N6C 10(2)
N6C C36C C35C C34C 0.0
C9A C36C C35C C34C 180.0(19)
C36C C35C C34C C33C 0.0
C35C C34C C33C C32C 0.0
N6C C32C C33C C34C 0.0
C31C C32C C33C C34C 176.6(17)
C9A N11A C37C C38C 176.8(19)
C9A N11A C37C C42C -7(3)
C42C C37C C38C C39C 0.0
N11A C37C C38C C39C 176.4(17)
C37C C38C C39C C40C 0.0
C37C C38C C39C C43C 179.5(18)
C38C C39C C40C C41C 0.0
C43C C39C C40C C41C -179(2)
C38C C39C C40C N12A 175.6(18)
C43C C39C C40C N12A -4(2)
C45C N12A C40C C39C -94(2)
C45C N12A C40C C41C 81(3)
C39C C40C C41C C42C 0.0
N12A C40C C41C C42C -175.3(19)
C39C C40C C41C C44C 178(2)
N12A C40C C41C C44C 3(3)
C40C C41C C42C C37C 0.0
C44C C41C C42C C37C -178(2)
C38C C37C C42C C41C 0.0
N11A C37C C42C C41C -176.0(18)
C40C N12A C45C C46C -179.3(16)
C40C N12A C45C N10C 5(3)
N10C C45C C46C C47C 0.0
N12A C45C C46C C47C -175(2)
N10C C45C C46C N7C 180(3)
N12A C45C C46C N7C 5(3)
O5C N7C C46C C45C -3(4)
O6C N7C C46C C45C -177(3)
O5C N7C C46C C47C 177(3)
O6C N7C C46C C47C 2(4)
C45C C46C C47C C48C 0.0
N7C C46C C47C C48C -180(2)
C46C C47C C48C C49C 0.0
C46C C47C C48C N8C -174(2)
O8C N8C C48C C49C -11(4)
O7C N8C C48C C49C -177.9(17)
O8C N8C C48C C47C 163(3)
O7C N8C C48C C47C -4(3)
C51C N13A C49C N10C 6(2)
C51C N13A C49C C48C 178.7(13)
C47C C48C C49C N13A -172(2)
N8C C48C C49C N13A 2(2)
C47C C48C C49C N10C 0.0
N8C C48C C49C N10C 174(2)
N13A C49C N10C C45C 173(2)
C48C C49C N10C C45C 0.0
C46C C45C N10C C49C 0.0
N12A C45C N10C C49C 175(2)
C49C N13A C51C C56C 79(2)
C49C N13A C51C C52C -99.0(19)
C52C C51C C56C C55C 0.0
N13A C51C C56C C55C -178.3(16)
C52C C51C C56C C58C 177.0(16)
N13A C51C C56C C58C -1.2(19)
C51C C56C C55C C54C 0.0
C58C C56C C55C C54C -177.0(16)
C56C C55C C54C C53C 0.0
C56C C55C C54C N14A 178.8(15)
C10A N14A C54C C53C 1(3)
C10A N14A C54C C55C -178.2(18)
C55C C54C C53C C52C 0.0
N14A C54C C53C C52C -178.7(17)
C54C C53C C52C C51C 0.0
C54C C53C C52C C57C 177.9(17)
C56C C51C C52C C53C 0.0
N13A C51C C52C C53C 178.4(14)
C56C C51C C52C C57C -177.7(18)
N13A C51C C52C C57C 1(2)
C30D N7D C34D C33D 0.0
C30D N7D C34D N18A -171.2(13)
C14A N18A C34D C33D 7(2)
C14A N18A C34D N7D 177.3(16)
N7D C34D C33D C32D 0.0
N18A C34D C33D C32D 169.4(16)
C34D C33D C32D C31D 0.0
C33D C32D C31D C30D 0.0
C13A N17A C30D C31D 19(3)
C13A N17A C30D N7D -163(2)
C32D C31D C30D N17A 177.8(16)
C32D C31D C30D N7D 0.0
C34D N7D C30D N17A -178.1(14)
C34D N7D C30D C31D 0.0
C12D N1D C1D C2D -0.6
C12D N1D C1D C10A -174.2(10)
O10A C10A C1D N1D -175.5(16)
N14A C10A C1D N1D -1.1(19)
O10A C10A C1D C2D 10(2)
N14A C10A C1D C2D -175.3(13)
N1D C1D C2D C3D 1.9
C10A C1D C2D C3D 175.5(10)
C1D C2D C3D O1_8 -174.3(11)
C1D C2D C3D C4D -1.4
O1_8 C3D C4D C5D -7.9(10)
C2D C3D C4D C5D 178.8
O1_8 C3D C4D C12D 173.2(10)
C2D C3D C4D C12D -0.1
C12D C4D C5D C6D -0.9
C3D C4D C5D C6D -179.8
C4D C5D C6D C10D -0.5
C4D C5D C6D C7D 178.8
C5D C6D C7D C8D -178.6
C10D C6D C7D C8D 0.8
C5D C6D C7D O1_9 -3.4(9)
C10D C6D C7D O1_9 176.0(9)
O1_9 C7D C8D C9D -176.3(11)
C6D C7D C8D C9D -1.9
C10D N2D C9D C11A 177.8(12)
C10D N2D C9D C8D 1.0
O11A C11A C9D N2D -168.6(17)
N15A C11A C9D N2D 6(2)
O11A C11A C9D C8D 8(3)
N15A C11A C9D C8D -177.1(14)
C7D C8D C9D N2D 1.1
C7D C8D C9D C11A -175.6(13)
C9D N2D C10D C11D 177.8
C9D N2D C10D C6D -2.3
C5D C6D C10D N2D -179.2
C7D C6D C10D N2D 1.4
C5D C6D C10D C11D 0.7
C7D C6D C10D C11D -178.7
N2D C10D C11D C12D -179.5
C6D C10D C11D C12D 0.5
N2D C10D C11D C13D -5.9(12)
C6D C10D C11D C13D 174.2(12)
C1D N1D C12D C11D 179.3
C1D N1D C12D C4D -1.2
C10D C11D C12D N1D 177.6
C13D C11D C12D N1D 3.9(12)
C10D C11D C12D C4D -1.9
C13D C11D C12D C4D -175.5(12)
C5D C4D C12D N1D -177.4
C3D C4D C12D N1D 1.6
C5D C4D C12D C11D 2.1
C3D C4D C12D C11D -179.0
C21D N3D C14D N15A -177.1(11)
C21D N3D C14D C15D 2.8
C11A N15A C14D N3D -167(2)
C11A N15A C14D C15D 13(3)
N3D C14D C15D C16D -1.7
N15A C14D C15D C16D 178.2(12)
C14D C15D C16D C17D -2.1
C15D C16D C17D C21D 4.5
C15D C16D C17D C18D -175.2
C16D C17D C18D C19D -177.9
C21D C17D C18D C19D 2.4
C16D C17D C18D O1_10 4.2(11)
C21D C17D C18D O1_10 -175.5(11)
O1_10 C18D C19D C20D 176.8(12)
C17D C18D C19D C20D -0.9
C21D N4D C20D C12A -173.0(12)
C21D N4D C20D C19D -0.6
O12A C12A C20D N4D 173.1(18)
N16A C12A C20D N4D -8.6(19)
O12A C12A C20D C19D 1(3)
N16A C12A C20D C19D 178.9(11)
C18D C19D C20D N4D -0.1
C18D C19D C20D C12A 172.0(12)
C20D N4D C21D N3D -177.2
C20D N4D C21D C17D 2.4
C14D N3D C21D N4D 179.4
C14D N3D C21D C17D -0.1
C16D C17D C21D N4D 177.0
C18D C17D C21D N4D -3.2
C16D C17D C21D N3D -3.5
C18D C17D C21D N3D 176.2
C29D N5D C22D N16A 174.2(11)
C29D N5D C22D C23D 2.9
C12A N16A C22D N5D -178.1(16)
C12A N16A C22D C23D -7(2)
N5D C22D C23D C24D -1.7
N16A C22D C23D C24D -171.6(13)
C22D C23D C24D C25D -2.1
C23D C24D C25D C29D 4.5
C23D C24D C25D C26D -175.2
C24D C25D C26D C27D -177.9
C29D C25D C26D C27D 2.4
C24D C25D C26D O1_11 -6.8(14)
C29D C25D C26D O1_11 173.5(14)
O1_11 C26D C27D C28D -170.1(17)
C25D C26D C27D C28D -0.9
C29D N6D C28D C13A 179.8(13)
C29D N6D C28D C27D -0.6
O13A C13A C28D N6D -179.0(19)
N17A C13A C28D N6D 9(2)
O13A C13A C28D C27D 2(3)
N17A C13A C28D C27D -170.2(13)
C26D C27D C28D N6D -0.1
C26D C27D C28D C13A 179.5(13)
C28D N6D C29D N5D -177.2
C28D N6D C29D C25D 2.4
C22D N5D C29D N6D 179.4
C22D N5D C29D C25D -0.2
C24D C25D C29D N6D 177.0
C26D C25D C29D N6D -3.3
C24D C25D C29D N5D -3.5
C26D C25D C29D N5D 176.3
C43D N8D C35D C36D -2.6
C43D N8D C35D C14A -173.5(12)
O14A C14A C35D N8D -178.6(15)
N18A C14A C35D N8D 3.1(19)
O14A C14A C35D C36D 10(2)
N18A C14A C35D C36D -168.7(12)
N8D C35D C36D C37D 2.8
C14A C35D C36D C37D 174.1(11)
C35D C36D C37D O1_12 167.1(13)
C35D C36D C37D C38D 1.3
O1_12 C37D C38D C39D 9.1(12)
C36D C37D C38D C39D 176.6
O1_12 C37D C38D C43D -172.4(12)
C36D C37D C38D C43D -5.0
C43D C38D C39D C40D -0.6
C37D C38D C39D C40D 177.7
C38D C39D C40D C41D -3.0
C39D C40D C41D C42D 1.9
C40D C41D C42D C43D 2.8
C40D C41D C42D N19A 164.2(11)
C15A N19A C42D C41D 16(2)
C15A N19A C42D C43D 178.0(17)
C35D N8D C43D C38D -1.6
C35D N8D C43D C42D 177.0
C39D C38D C43D N8D -176.1
C37D C38D C43D N8D 5.4
C39D C38D C43D C42D 5.2
C37D C38D C43D C42D -173.3
C41D C42D C43D N8D 175.0
N19A C42D C43D N8D 13.4(11)
C41D C42D C43D C38D -6.3
N19A C42D C43D C38D -167.8(11)
C52D N9D C44D C45D -2.6
C52D N9D C44D C15A -174.4(12)
O15A C15A C44D N9D -178.5(14)
N19A C15A C44D N9D 0(2)
O15A C15A C44D C45D 9(2)
N19A C15A C44D C45D -172.3(15)
N9D C44D C45D C46D 2.8
C15A C44D C45D C46D 174.9(12)
C44D C45D C46D O1_13 168.3(13)
C44D C45D C46D C47D 1.3
O1_13 C46D C47D C48D 8.6(12)
C45D C46D C47D C48D 176.6
O1_13 C46D C47D C52D -173.0(12)
C45D C46D C47D C52D -5.0
C52D C47D C48D C49D -0.6
C46D C47D C48D C49D 177.7
C47D C48D C49D C50D -3.0
C48D C49D C50D C51D 1.8
C16A N20A C51D C50D 18(3)
C16A N20A C51D C52D 179(2)
C49D C50D C51D N20A 163.2(14)
C49D C50D C51D C52D 2.8
C44D N9D C52D C47D -1.7
C44D N9D C52D C51D 177.0
C48D C47D C52D N9D -176.1
C46D C47D C52D N9D 5.4
C48D C47D C52D C51D 5.2
C46D C47D C52D C51D -173.3
N20A C51D C52D N9D 13.3(13)
C50D C51D C52D N9D 175.0
N20A C51D C52D C47D -168.0(13)
C50D C51D C52D C47D -6.3
C61D N10D C53D C16A -172.0(13)
C61D N10D C53D C54D -2.7
O16A C16A C53D N10D -166.4(18)
N20A C16A C53D N10D 11(3)
O16A C16A C53D C54D 23(3)
N20A C16A C53D C54D -158.9(17)
N10D C53D C54D C55D 2.9
C16A C53D C54D C55D 172.2(14)
C53D C54D C55D O1_14 167.4(13)
C53D C54D C55D C56D 1.2
C54D C55D C56D C57D 176.6
O1_14 C55D C56D C57D 8.9(12)
C54D C55D C56D C61D -5.0
O1_14 C55D C56D C61D -172.8(12)
C61D C56D C57D C58D -0.6
C55D C56D C57D C58D 177.8
C56D C57D C58D C59D -3.0
C57D C58D C59D C60D 1.8
C58D C59D C60D C61D 2.8
C58D C59D C60D N11D -177.1(10)
O2D N11D C60D C59D -0.1(12)
O1D N11D C60D C59D -179.97(5)
O2D N11D C60D C61D 179.97(6)
O1D N11D C60D C61D 0.2(9)
C53D N10D C61D C56D -1.7
C53D N10D C61D C60D 177.0
C57D C56D C61D N10D -176.2
C55D C56D C61D N10D 5.4
C57D C56D C61D C60D 5.2
C55D C56D C61D C60D -173.3
C59D C60D C61D N10D 175.0
N11D C60D C61D N10D -5.1(11)
C59D C60D C61D C56D -6.3
N11D C60D C61D C56D 173.8(8)
C7B C6B O1_1 C1_1 7(2)
C5B C6B O1_1 C1_1 -178.7(13)
C6B O1_1 C1_1 C2_1 -174.7(14)
O1_1 C1_1 C2_1 C3_1 176.1(16)
O1_1 C1_1 C2_1 C4_1 -62(2)
C16B C15B O1_2 C1_2 -13(2)
C14B C15B O1_2 C1_2 155.5(13)
C15B O1_2 C1_2 C2_2 -178.0(15)
O1_2 C1_2 C2_2 C4_2 -172.6(17)
O1_2 C1_2 C2_2 C3_2 68(2)
C25B C24B O1_3 C1_3 7.9(19)
C23B C24B O1_3 C1_3 172.3(13)
C24B O1_3 C1_3 C2_3 -179.2(15)
O1_3 C1_3 C2_3 C3_3 65(2)
O1_3 C1_3 C2_3 C4_3 -175.9(18)
C34B C35B O1_4 C1_4 -14(2)
C36B C35B O1_4 C1_4 174.7(15)
C35B O1_4 C1_4 C2_4 176.2(16)
O1_4 C1_4 C2_4 C4_4 54(2)
O1_4 C1_4 C2_4 C3_4 -180(2)
C42B C43B O1_5 C1_5 -1(2)
C44B C43B O1_5 C1_5 -171.3(14)
C43B O1_5 C1_5 C2_5 -178.6(17)
O1_5 C1_5 C2_5 C3_5 -65(2)
O1_5 C1_5 C2_5 C4_5 177(2)
C50B C51B O1_6 C1_6 -1.1(19)
C52B C51B O1_6 C1_6 -172.9(13)
C51B O1_6 C1_6 C2_6 175.7(14)
O1_6 C1_6 C2_6 C3_6 -58(2)
O1_6 C1_6 C2_6 C4_6 72(2)
C56B C55B O1_7 C1_7 8(2)
C54B C55B O1_7 C1_7 -173.1(14)
C55B O1_7 C1_7 C2_7 176.4(14)
O1_7 C1_7 C2_7 C3_7 174.8(17)
O1_7 C1_7 C2_7 C4_7 -64(2)
C2D C3D O1_8 C1_8 0(2)
C4D C3D O1_8 C1_8 -172.9(13)
C3D O1_8 C1_8 C2_8 172.3(14)
O1_8 C1_8 C2_8 C3_8 -63(2)
O1_8 C1_8 C2_8 C4_8 173.3(17)
C8D C7D O1_9 C1_9 -1.2(16)
C6D C7D O1_9 C1_9 -175.9(11)
C7D O1_9 C1_9 C2_9 163.5(12)
O1_9 C1_9 C2_9 C4_9 -65(2)
O1_9 C1_9 C2_9 C3_9 62(2)
C19D C18D O1_10 C1_10 -4.7(18)
C17D C18D O1_10 C1_10 173.0(12)
C18D O1_10 C1_10 C2_10 -169.0(14)
O1_10 C1_10 C2_10 C4_10 53(2)
O1_10 C1_10 C2_10 C3_10 178.3(15)
C27D C26D O1_11 C1_11 -1(3)
C25D C26D O1_11 C1_11 -170.6(18)
C26D O1_11 C1_11 C2_11 -176.7(19)
O1_11 C1_11 C2_11 C4_11 -66(3)
O1_11 C1_11 C2_11 C3_11 60(3)
C36D C37D O1_12 C1_12 15(2)
C38D C37D O1_12 C1_12 -178.4(13)
C37D O1_12 C1_12 C2_12 177.5(16)
O1_12 C1_12 C2_12 C3_12 -52(3)
O1_12 C1_12 C2_12 C4_12 -176(2)
C45D C46D O1_13 C1_13 -5(2)
C47D C46D O1_13 C1_13 162.8(14)
C46D O1_13 C1_13 C2_13 175.2(15)
O1_13 C1_13 C2_13 C4_13 -174.9(17)
O1_13 C1_13 C2_13 C3_13 67(2)
C54D C55D O1_14 C1_14 -3(2)
C56D C55D O1_14 C1_14 163.5(17)
C55D O1_14 C1_14 C2_14 169.2(19)
O1_14 C1_14 C2_14 C3_14 62(3)
O1_14 C1_14 C2_14 C4_14 -178(2)
